data_7004592
loop_
_publ_author_name
'Inagaki, Akiko'
'Nakagawa, Hiroki'
'Akita, Munetaka'
'Inoue, Keiichi'
'Sakai, Makoto'
'Fujii, Masaaki'

_publ_section_title
;
 Synthesis of Pd complexes directly linked to the light-absorbing
 [(bpy)3Ru]2+ unit and their photochemical reactions toward styrenes
;
_journal_issue 47
_journal_name_full 'Dalton Transactions'
_journal_page_first 6709
_journal_page_last 6723
_journal_paper_doi 10.1039/b809020c
_journal_year 2008
_chemical_formula_sum 'C54 H53 F12 N9 O2 P2 Ru'
_chemical_formula_weight 1251.06
_chemical_name_systematic
;
?
;
_space_group_IT_number 2
_symmetry_cell_setting triclinic
_symmetry_space_group_name_Hall '-P 1'
_symmetry_space_group_name_H-M 'P -1'
_atom_sites_solution_hydrogens geom
_atom_sites_solution_primary direct
_atom_sites_solution_secondary difmap
_audit_creation_method SHELXL-97
_cell_angle_alpha 109.13(2)
_cell_angle_beta 104.13(3)
_cell_angle_gamma 106.40(3)
_cell_formula_units_Z 2
_cell_length_a 13.285(10)
_cell_length_b 14.900(10)
_cell_length_c 16.507(9)
_cell_measurement_temperature 213(2)
_cell_volume 2750(3)
_computing_publication_material 'SHELXL-97/2 (Sheldrick,1997)'
_computing_structure_refinement 'SHELXL-97 (Sheldrick, 1997)'
_computing_structure_solution 'SHELXS-97 (Sheldrick, 1990)'
_diffrn_ambient_temperature 213(2)
_diffrn_detector_area_resol_mean 10.00
_diffrn_measured_fraction_theta_full 0.863
_diffrn_measured_fraction_theta_max 0.863
_diffrn_measurement_device_type 'imaging plate area detector'
_diffrn_measurement_method \w
_diffrn_radiation_monochromator graphite
_diffrn_radiation_source 'rotating anode X-ray generator'
_diffrn_radiation_type MoK\a
_diffrn_radiation_wavelength 0.71075
_diffrn_reflns_av_R_equivalents 0.0949
_diffrn_reflns_av_sigmaI/netI 0.1550
_diffrn_reflns_limit_h_max 16
_diffrn_reflns_limit_h_min -16
_diffrn_reflns_limit_k_max 19
_diffrn_reflns_limit_k_min -19
_diffrn_reflns_limit_l_max 20
_diffrn_reflns_limit_l_min -20
_diffrn_reflns_number 18534
_diffrn_reflns_theta_full 27.47
_diffrn_reflns_theta_max 27.47
_diffrn_reflns_theta_min 3.15
_exptl_absorpt_coefficient_mu 0.435
_exptl_absorpt_correction_T_max 0.9578
_exptl_absorpt_correction_T_min 0.9578
_exptl_absorpt_correction_type empirical
_exptl_crystal_colour red
_exptl_crystal_density_diffrn 1.511
_exptl_crystal_density_method 'not measured'
_exptl_crystal_description prism
_exptl_crystal_F_000 1276
_exptl_crystal_size_max 0.20
_exptl_crystal_size_mid 0.20
_exptl_crystal_size_min 0.20
_refine_diff_density_max 0.727
_refine_diff_density_min -0.716
_refine_diff_density_rms 0.093
_refine_ls_extinction_coef 0.0036(7)
_refine_ls_extinction_expression Fc^*^=kFc[1+0.001xFc^2^\l^3^/sin(2\q)]^-1/4^
_refine_ls_extinction_method SHELXL
_refine_ls_goodness_of_fit_ref 0.924
_refine_ls_hydrogen_treatment constr
_refine_ls_matrix_type full
_refine_ls_number_parameters 678
_refine_ls_number_reflns 10855
_refine_ls_number_restraints 3
_refine_ls_restrained_S_all 0.924
_refine_ls_R_factor_all 0.1605
_refine_ls_R_factor_gt 0.0761
_refine_ls_shift/su_max 0.005
_refine_ls_shift/su_mean 0.000
_refine_ls_structure_factor_coef Fsqd
_refine_ls_weighting_details 'calc w=1/[\s^2^(Fo^2^)+(0.1047P)^2^+0.0000P] where P=(Fo^2^+2Fc^2^)/3'
_refine_ls_weighting_scheme calc
_refine_ls_wR_factor_gt 0.1785
_refine_ls_wR_factor_ref 0.2112
_reflns_number_gt 5121
_reflns_number_total 10855
_reflns_threshold_expression >2sigma(I)
_cod_data_source_file b809020c.txt
_cod_data_source_block string2
_cod_original_cell_volume 2749(3)
_cod_original_sg_symbol_H-M P-1
_cod_database_code 7004592

loop_
_symmetry_equiv_pos_as_xyz
'x, y, z'
'-x, -y, -z'

loop_
_atom_site_label
_atom_site_type_symbol
_atom_site_fract_x
_atom_site_fract_y
_atom_site_fract_z
_atom_site_U_iso_or_equiv
_atom_site_adp_type
_atom_site_occupancy
_atom_site_symmetry_multiplicity
_atom_site_calc_flag
_atom_site_refinement_flags
_atom_site_disorder_assembly
_atom_site_disorder_group
Ru1 Ru 0.72397(5) 0.11344(4) 0.85197(4) 0.04157(19) Uani 1 1 d . . .
N1 N 0.6423(5) 0.1198(4) 0.7307(4) 0.0461(13) Uani 1 1 d . . .
N2 N 0.8454(5) 0.1221(4) 0.7939(3) 0.0425(13) Uani 1 1 d . . .
N3 N 0.8020(5) 0.2709(4) 0.9325(4) 0.0468(13) Uani 1 1 d . . .
N4 N 0.8253(5) 0.1208(3) 0.9722(3) 0.0411(12) Uani 1 1 d . . .
N5 N 0.5898(5) 0.1024(4) 0.8980(4) 0.0512(15) Uani 1 1 d . . .
N6 N 0.6347(5) -0.0464(4) 0.7899(3) 0.0490(14) Uani 1 1 d . . .
N7 N 0.1431(7) -0.5254(5) 0.7041(5) 0.088(2) Uani 1 1 d . . .
N8 N -0.0675(8) -0.4338(7) 0.6540(7) 0.141(4) Uani 1 1 d . . .
C1 C 0.5365(6) 0.1143(5) 0.7012(5) 0.0557(18) Uani 1 1 d . . .
H1 H 0.4921 0.1046 0.7365 0.067 Uiso 1 1 calc R . .
C2 C 0.4896(7) 0.1225(5) 0.6196(5) 0.062(2) Uani 1 1 d . . .
H2 H 0.4148 0.1177 0.6006 0.075 Uiso 1 1 calc R . .
C3 C 0.5547(7) 0.1378(5) 0.5663(5) 0.0577(19) Uani 1 1 d . . .
C4 C 0.6635(6) 0.1421(5) 0.5959(4) 0.0517(17) Uani 1 1 d . . .
H3 H 0.7088 0.1511 0.5611 0.062 Uiso 1 1 calc R . .
C5 C 0.7064(6) 0.1330(4) 0.6791(4) 0.0454(16) Uani 1 1 d . . .
C6 C 0.8220(6) 0.1370(4) 0.7137(4) 0.0452(16) Uani 1 1 d . . .
C7 C 0.9007(6) 0.1552(5) 0.6737(5) 0.0527(17) Uani 1 1 d . . .
H4 H 0.8813 0.1657 0.6198 0.063 Uiso 1 1 calc R . .
C8 C 1.0086(7) 0.1586(5) 0.7116(5) 0.0558(18) Uani 1 1 d . . .
C9 C 1.0297(7) 0.1405(5) 0.7909(5) 0.0583(19) Uani 1 1 d . . .
H5 H 1.1005 0.1401 0.8182 0.070 Uiso 1 1 calc R . .
C10 C 0.9496(6) 0.1230(5) 0.8304(5) 0.0512(17) Uani 1 1 d . . .
H6 H 0.9675 0.1114 0.8838 0.061 Uiso 1 1 calc R . .
C11 C 0.7852(7) 0.3462(5) 0.9080(5) 0.059(2) Uani 1 1 d . . .
H7 H 0.7399 0.3261 0.8464 0.070 Uiso 1 1 calc R . .
C12 C 0.8292(8) 0.4471(5) 0.9661(6) 0.066(2) Uani 1 1 d . . .
H8 H 0.8144 0.4950 0.9447 0.079 Uiso 1 1 calc R . .
C13 C 0.8978(7) 0.4815(5) 1.0597(6) 0.064(2) Uani 1 1 d . . .
C14 C 0.9181(6) 0.4058(5) 1.0843(5) 0.0527(18) Uani 1 1 d . . .
H9 H 0.9657 0.4249 1.1449 0.063 Uiso 1 1 calc R . .
C15 C 0.8692(6) 0.3015(4) 1.0208(4) 0.0439(15) Uani 1 1 d . . .
C16 C 0.8843(6) 0.2163(4) 1.0426(4) 0.0440(15) Uani 1 1 d . . .
C17 C 0.9565(6) 0.2325(5) 1.1285(4) 0.0498(17) Uani 1 1 d . . .
H10 H 0.9956 0.2997 1.1762 0.060 Uiso 1 1 calc R . .
C18 C 0.9702(6) 0.1493(5) 1.1432(4) 0.0516(17) Uani 1 1 d . . .
C19 C 0.9073(6) 0.0506(5) 1.0699(4) 0.0518(18) Uani 1 1 d . . .
H11 H 0.9131 -0.0081 1.0768 0.062 Uiso 1 1 calc R . .
C20 C 0.8377(6) 0.0402(5) 0.9883(5) 0.0491(17) Uani 1 1 d . . .
H12 H 0.7958 -0.0268 0.9406 0.059 Uiso 1 1 calc R . .
C21 C 0.5663(7) 0.1790(5) 0.9494(5) 0.0565(19) Uani 1 1 d . . .
H13 H 0.6174 0.2478 0.9719 0.068 Uiso 1 1 calc R . .
C22 C 0.4686(7) 0.1602(6) 0.9705(5) 0.061(2) Uani 1 1 d . . .
H14 H 0.4540 0.2156 1.0054 0.074 Uiso 1 1 calc R . .
C23 C 0.3952(7) 0.0611(6) 0.9402(5) 0.0604(19) Uani 1 1 d . . .
H15 H 0.3301 0.0479 0.9548 0.073 Uiso 1 1 calc R . .
C24 C 0.4163(6) -0.0225(5) 0.8868(5) 0.0507(17) Uani 1 1 d . . .
C25 C 0.3441(7) -0.1281(5) 0.8527(5) 0.0582(19) Uani 1 1 d . . .
H16 H 0.2782 -0.1445 0.8660 0.070 Uiso 1 1 calc R . .
C26 C 0.3676(6) -0.2081(6) 0.8003(5) 0.058(2) Uani 1 1 d . . .
C27 C 0.4652(6) -0.1832(5) 0.7753(4) 0.0528(18) Uani 1 1 d . . .
C28 C 0.4945(7) -0.2572(5) 0.7160(5) 0.058(2) Uani 1 1 d . . .
H17 H 0.4486 -0.3281 0.6902 0.070 Uiso 1 1 calc R . .
C29 C 0.5893(7) -0.2246(5) 0.6969(4) 0.057(2) Uani 1 1 d . . .
H18 H 0.6082 -0.2736 0.6579 0.069 Uiso 1 1 calc R . .
C30 C 0.6594(7) -0.1183(5) 0.7350(4) 0.0536(18) Uani 1 1 d . . .
H19 H 0.7246 -0.0979 0.7215 0.064 Uiso 1 1 calc R . .
C31 C 0.5394(6) -0.0779(5) 0.8099(4) 0.0445(16) Uani 1 1 d . . .
C32 C 0.5152(6) 0.0022(5) 0.8673(4) 0.0477(17) Uani 1 1 d . . .
C33 C 0.2538(9) -0.4895(7) 0.7537(7) 0.099(4) Uani 1 1 d . . .
H20 H 0.2820 -0.5361 0.7675 0.119 Uiso 1 1 calc R . .
C34 C 0.3276(8) -0.3906(6) 0.7851(6) 0.081(3) Uani 1 1 d . . .
H21 H 0.4044 -0.3709 0.8189 0.097 Uiso 1 1 calc R . .
C35 C 0.2906(7) -0.3190(5) 0.7678(5) 0.063(2) Uani 1 1 d . . .
C36 C 0.1726(7) -0.3544(6) 0.7168(5) 0.070(2) Uani 1 1 d . . .
H22 H 0.1424 -0.3086 0.7035 0.084 Uiso 1 1 calc R . .
C37 C 0.1029(8) -0.4576(6) 0.6871(6) 0.070(2) Uani 1 1 d . . .
C38 C -0.0181(8) -0.4984(6) 0.6346(6) 0.081(3) Uani 1 1 d . . .
C39 C -0.0779(9) -0.5977(7) 0.5643(7) 0.095(3) Uani 1 1 d . . .
H23 H -0.0408 -0.6429 0.5520 0.113 Uiso 1 1 calc R . .
C40 C -0.1900(10) -0.6308(8) 0.5127(8) 0.108(4) Uani 1 1 d . . .
H24 H -0.2289 -0.6964 0.4625 0.130 Uiso 1 1 calc R . .
C41 C -0.2439(11) -0.5659(9) 0.5361(10) 0.151(6) Uani 1 1 d . . .
H25 H -0.3221 -0.5868 0.5067 0.181 Uiso 1 1 calc R . .
C42 C -0.1773(12) -0.4686(10) 0.6051(12) 0.197(9) Uani 1 1 d . . .
H26 H -0.2125 -0.4221 0.6191 0.236 Uiso 1 1 calc R . .
C43 C 0.5088(8) 0.1483(7) 0.4786(6) 0.073(2) Uani 1 1 d . . .
H100 H 0.5386 0.1162 0.4343 0.17(6) Uiso 1 1 calc R . .
H101 H 0.5311 0.2209 0.4918 0.11(3) Uiso 1 1 calc R . .
H102 H 0.4270 0.1144 0.4533 0.12(4) Uiso 1 1 calc R . .
C44 C 1.0956(9) 0.1839(8) 0.6696(7) 0.081(3) Uani 1 1 d . . .
H103 H 1.0877 0.2352 0.6473 0.14(4) Uiso 1 1 calc R . .
H104 H 1.0844 0.1217 0.6185 0.13(4) Uiso 1 1 calc R . .
H105 H 1.1707 0.2111 0.7159 0.27(9) Uiso 1 1 calc R . .
C45 C 0.9457(11) 0.5916(6) 1.1279(7) 0.087(3) Uani 1 1 d . . .
H106 H 0.8847 0.6120 1.1373 0.20(7) Uiso 1 1 calc R . .
H107 H 0.9882 0.6349 1.1049 0.11(3) Uiso 1 1 calc R . .
H108 H 0.9953 0.5997 1.1861 0.31(11) Uiso 1 1 calc R . .
C46 C 1.0477(8) 0.1636(6) 1.2348(5) 0.064(2) Uani 1 1 d . . .
H109 H 1.0198 0.1016 1.2441 0.09(3) Uiso 1 1 calc R . .
H110 H 1.0496 0.2221 1.2845 0.14(4) Uiso 1 1 calc R . .
H111 H 1.1234 0.1762 1.2346 0.27(9) Uiso 1 1 calc R . .
P1 P 0.1941(2) -0.07003(17) 0.63444(16) 0.0696(6) Uiso 1 1 d . . .
F1 F 0.0822(6) -0.0488(5) 0.6242(5) 0.126(2) Uiso 1 1 d . A .
F2 F 0.3078(6) -0.0895(5) 0.6482(5) 0.131(2) Uiso 1 1 d . A .
F3 F 0.2205(8) -0.0089(8) 0.5721(7) 0.098(4) Uiso 0.611(12) 1 d P A 1
F4 F 0.1239(10) -0.1693(8) 0.5379(7) 0.105(4) Uiso 0.611(12) 1 d P A 1
F5 F 0.1685(10) -0.1355(10) 0.6884(9) 0.118(4) Uiso 0.611(12) 1 d P A 1
F6 F 0.2731(10) 0.0357(8) 0.7201(7) 0.111(4) Uiso 0.611(12) 1 d P A 1
F103 F 0.200(2) -0.113(2) 0.5412(17) 0.173(10) Uiso 0.389(12) 1 d P A 2
F104 F 0.1343(14) -0.1849(13) 0.6332(12) 0.099(5) Uiso 0.389(12) 1 d P A 2
F105 F 0.2056(17) -0.0262(15) 0.7381(12) 0.128(7) Uiso 0.389(12) 1 d P A 2
F106 F 0.2539(16) 0.0429(15) 0.6437(15) 0.129(7) Uiso 0.389(12) 1 d P A 2
P2 P 0.7445(2) -0.29201(18) 0.91873(16) 0.0689(6) Uiso 1 1 d . . .
F7 F 0.7390(15) -0.2402(18) 1.0219(11) 0.072(4) Uiso 0.33 1 d P . .
F8 F 0.7541(13) -0.2936(14) 0.8200(11) 0.060(4) Uiso 0.33 1 d P . .
F9 F 0.8473(18) -0.1821(14) 0.9516(16) 0.078(6) Uiso 0.33 1 d P . .
F10 F 0.884(3) -0.267(3) 0.9720(19) 0.154(11) Uiso 0.33 1 d P . .
F11 F 0.6245(17) -0.3785(16) 0.8734(12) 0.091(5) Uiso 0.33 1 d P . .
F12 F 0.6888(13) -0.2036(11) 0.9087(9) 0.061(4) Uiso 0.33 1 d P . .
F13 F 0.748(3) -0.392(3) 0.842(3) 0.197(12) Uiso 0.33 1 d P . .
F14 F 0.7278(16) -0.293(2) 1.0108(13) 0.087(5) Uiso 0.33 1 d P . .
F15 F 0.759(2) -0.197(2) 1.004(2) 0.159(11) Uiso 0.33 1 d P . .
F16 F 0.7472(15) -0.3320(15) 0.8180(12) 0.072(5) Uiso 0.33 1 d P . .
F17 F 0.649(2) -0.253(2) 0.8972(15) 0.115(7) Uiso 0.33 1 d P . .
F18 F 0.848(2) -0.322(2) 0.9613(17) 0.095(6) Uiso 0.33 1 d P . .
F19 F 0.8650(18) -0.1953(17) 0.9728(14) 0.084(7) Uiso 0.33 1 d P . .
F20 F 0.6084(15) -0.3335(18) 0.8728(11) 0.088(5) Uiso 0.33 1 d P . .
F21 F 0.677(2) -0.4170(18) 0.8965(18) 0.139(7) Uiso 0.33 1 d P . .
F22 F 0.774(2) -0.217(2) 0.878(2) 0.155(8) Uiso 0.33 1 d P . .
F23 F 0.732(2) -0.355(2) 0.9825(18) 0.134(8) Uiso 0.33 1 d P . .
F24 F 0.810(2) -0.3597(16) 0.9176(18) 0.094(6) Uiso 0.33 1 d P . .
O01 O -0.2900(16) -0.2740(14) 0.5595(12) 0.269(7) Uiso 1 1 d . . .
C47 C -0.1646(16) -0.3063(14) 0.4896(12) 0.178(6) Uiso 1 1 d . . .
C48 C -0.2208(17) -0.2251(16) 0.5278(13) 0.179(7) Uiso 1 1 d . . .
C49 C -0.1877(13) -0.1226(11) 0.5421(9) 0.135(4) Uiso 1 1 d . . .
C101 C -0.625(3) -0.407(2) 0.285(2) 0.310(14) Uiso 1 1 d D . .
C102 C -0.513(3) -0.468(3) 0.366(2) 0.320(14) Uiso 1 1 d D . .
C103 C -0.487(4) -0.398(3) 0.313(3) 0.349(17) Uiso 1 1 d D . .
O02 O -0.351(5) -0.318(5) 0.392(4) 0.72(4) Uiso 1 1 d D . .
C201 C 0.514(3) 0.5518(19) 0.043(2) 0.246(11) Uiso 1 1 d . . .
C202 C 0.574(4) 0.633(4) 0.131(4) 0.43(2) Uiso 1 1 d . . .
N201 N 0.424(2) 0.562(2) -0.0268(19) 0.322(12) Uiso 1 1 d . . .

loop_
_atom_site_aniso_label
_atom_site_aniso_U_11
_atom_site_aniso_U_22
_atom_site_aniso_U_33
_atom_site_aniso_U_23
_atom_site_aniso_U_13
_atom_site_aniso_U_12
Ru1 0.0395(3) 0.0351(3) 0.0452(3) 0.0187(2) 0.0090(2) 0.0119(2)
N1 0.040(4) 0.041(3) 0.053(3) 0.019(2) 0.013(3) 0.015(3)
N2 0.045(3) 0.037(3) 0.038(3) 0.017(2) 0.004(2) 0.015(2)
N3 0.051(4) 0.040(3) 0.046(3) 0.018(2) 0.014(3) 0.018(3)
N4 0.046(3) 0.034(3) 0.041(3) 0.021(2) 0.012(2) 0.010(2)
N5 0.056(4) 0.045(3) 0.046(3) 0.020(2) 0.010(3) 0.018(3)
N6 0.058(4) 0.045(3) 0.040(3) 0.020(2) 0.010(3) 0.021(3)
N7 0.081(6) 0.056(4) 0.098(6) 0.027(4) 0.020(5) 0.005(4)
N8 0.070(7) 0.092(6) 0.144(8) -0.041(6) -0.009(6) 0.020(5)
C1 0.045(5) 0.065(4) 0.059(4) 0.037(4) 0.010(3) 0.021(4)
C2 0.042(5) 0.061(5) 0.063(5) 0.024(4) -0.003(4) 0.014(4)
C3 0.049(5) 0.061(4) 0.059(4) 0.031(4) 0.009(4) 0.019(4)
C4 0.047(5) 0.054(4) 0.046(4) 0.021(3) 0.011(3) 0.014(3)
C5 0.036(4) 0.037(3) 0.046(4) 0.015(3) 0.001(3) 0.008(3)
C6 0.046(4) 0.039(3) 0.049(4) 0.017(3) 0.014(3) 0.017(3)
C7 0.053(5) 0.056(4) 0.047(4) 0.022(3) 0.019(3) 0.020(4)
C8 0.060(5) 0.047(4) 0.068(5) 0.022(3) 0.033(4) 0.027(4)
C9 0.047(5) 0.055(4) 0.064(5) 0.024(4) 0.005(4) 0.023(4)
C10 0.047(5) 0.048(4) 0.054(4) 0.022(3) 0.011(3) 0.020(3)
C11 0.077(6) 0.043(4) 0.065(5) 0.032(3) 0.023(4) 0.029(4)
C12 0.094(7) 0.048(4) 0.075(5) 0.037(4) 0.039(5) 0.034(4)
C13 0.078(6) 0.039(4) 0.079(5) 0.025(4) 0.041(5) 0.020(4)
C14 0.063(5) 0.037(3) 0.046(4) 0.013(3) 0.011(3) 0.016(3)
C15 0.038(4) 0.035(3) 0.054(4) 0.016(3) 0.018(3) 0.011(3)
C16 0.046(4) 0.034(3) 0.050(4) 0.018(3) 0.019(3) 0.012(3)
C17 0.049(4) 0.042(4) 0.047(4) 0.016(3) 0.009(3) 0.013(3)
C18 0.051(5) 0.061(4) 0.041(4) 0.024(3) 0.011(3) 0.024(4)
C19 0.050(5) 0.045(4) 0.056(4) 0.026(3) 0.009(3) 0.017(3)
C20 0.055(5) 0.038(3) 0.056(4) 0.025(3) 0.016(3) 0.018(3)
C21 0.064(5) 0.048(4) 0.058(4) 0.018(3) 0.021(4) 0.028(4)
C22 0.057(5) 0.055(4) 0.072(5) 0.021(4) 0.028(4) 0.025(4)
C23 0.053(5) 0.067(5) 0.062(5) 0.028(4) 0.024(4) 0.023(4)
C24 0.044(4) 0.055(4) 0.049(4) 0.025(3) 0.013(3) 0.014(3)
C25 0.057(5) 0.060(4) 0.056(4) 0.029(4) 0.017(4) 0.019(4)
C26 0.045(5) 0.057(4) 0.057(4) 0.028(4) 0.002(3) 0.009(4)
C27 0.050(5) 0.045(4) 0.045(4) 0.016(3) 0.000(3) 0.012(3)
C28 0.061(5) 0.046(4) 0.051(4) 0.020(3) 0.003(4) 0.016(4)
C29 0.083(6) 0.040(4) 0.035(3) 0.010(3) 0.009(4) 0.024(4)
C30 0.063(5) 0.058(4) 0.037(3) 0.020(3) 0.006(3) 0.032(4)
C31 0.042(4) 0.040(3) 0.043(3) 0.020(3) 0.007(3) 0.010(3)
C32 0.049(5) 0.040(3) 0.043(3) 0.016(3) 0.005(3) 0.015(3)
C33 0.087(8) 0.060(5) 0.128(9) 0.056(6) 0.011(7) 0.004(5)
C34 0.062(6) 0.063(5) 0.097(6) 0.043(5) 0.004(5) 0.007(4)
C35 0.067(6) 0.050(4) 0.055(4) 0.023(3) 0.012(4) 0.008(4)
C36 0.067(6) 0.045(4) 0.068(5) 0.011(4) 0.013(4) 0.006(4)
C37 0.066(6) 0.047(4) 0.069(5) 0.015(4) 0.015(4) 0.003(4)
C38 0.060(6) 0.052(5) 0.088(6) 0.003(4) 0.014(5) 0.009(4)
C39 0.076(7) 0.059(5) 0.091(6) -0.001(5) 0.018(6) -0.002(5)
C40 0.083(8) 0.062(6) 0.111(8) 0.007(5) 0.005(7) -0.004(6)
C41 0.076(9) 0.086(8) 0.188(13) -0.007(8) -0.010(9) 0.019(7)
C42 0.076(9) 0.099(9) 0.250(18) -0.048(10) -0.021(11) 0.022(8)
C43 0.060(6) 0.076(6) 0.062(5) 0.035(4) -0.002(4) 0.014(5)
C44 0.075(7) 0.103(7) 0.092(6) 0.051(6) 0.051(6) 0.043(6)
C45 0.119(9) 0.036(4) 0.095(7) 0.018(4) 0.053(7) 0.016(5)
C46 0.069(6) 0.072(5) 0.046(4) 0.028(4) 0.007(4) 0.028(4)

loop_
_atom_type_symbol
_atom_type_description
_atom_type_scat_dispersion_real
_atom_type_scat_dispersion_imag
_atom_type_scat_source
C C 0.0033 0.0016 'International Tables Vol C Tables 4.2.6.8 and 6.1.1.4'
H H 0.0000 0.0000 'International Tables Vol C Tables 4.2.6.8 and 6.1.1.4'
N N 0.0061 0.0033 'International Tables Vol C Tables 4.2.6.8 and 6.1.1.4'
F F 0.0171 0.0103 'International Tables Vol C Tables 4.2.6.8 and 6.1.1.4'
Ru Ru -1.2594 0.8363 'International Tables Vol C Tables 4.2.6.8 and 6.1.1.4'
O O 0.0106 0.0060 'International Tables Vol C Tables 4.2.6.8 and 6.1.1.4'
P P 0.1023 0.0942 'International Tables Vol C Tables 4.2.6.8 and 6.1.1.4'

loop_
_geom_angle_atom_site_label_1
_geom_angle_atom_site_label_2
_geom_angle_atom_site_label_3
_geom_angle
_geom_angle_site_symmetry_1
_geom_angle_site_symmetry_3
_geom_angle_publ_flag
N4 Ru1 N3 78.4(2) . . ?
N4 Ru1 N2 94.5(2) . . ?
N3 Ru1 N2 90.1(2) . . ?
N4 Ru1 N1 171.9(2) . . ?
N3 Ru1 N1 96.9(2) . . ?
N2 Ru1 N1 78.9(2) . . ?
N4 Ru1 N6 96.08(19) . . ?
N3 Ru1 N6 169.6(2) . . ?
N2 Ru1 N6 99.2(2) . . ?
N1 Ru1 N6 89.6(2) . . ?
N4 Ru1 N5 91.3(2) . . ?
N3 Ru1 N5 91.6(2) . . ?
N2 Ru1 N5 174.2(2) . . ?
N1 Ru1 N5 95.4(2) . . ?
N6 Ru1 N5 79.6(2) . . ?
C1 N1 C5 118.9(6) . . ?
C1 N1 Ru1 126.4(5) . . ?
C5 N1 Ru1 114.7(4) . . ?
C10 N2 C6 117.0(6) . . ?
C10 N2 Ru1 126.3(5) . . ?
C6 N2 Ru1 116.5(4) . . ?
C15 N3 C11 117.0(5) . . ?
C15 N3 Ru1 116.2(4) . . ?
C11 N3 Ru1 126.6(5) . . ?
C16 N4 C20 117.0(5) . . ?
C16 N4 Ru1 116.1(4) . . ?
C20 N4 Ru1 126.9(4) . . ?
C21 N5 C32 117.9(7) . . ?
C21 N5 Ru1 128.8(5) . . ?
C32 N5 Ru1 113.3(5) . . ?
C30 N6 C31 118.6(6) . . ?
C30 N6 Ru1 127.8(5) . . ?
C31 N6 Ru1 113.7(4) . . ?
C33 N7 C37 117.3(7) . . ?
C38 N8 C42 117.1(9) . . ?
N1 C1 C2 122.3(8) . . ?
C1 C2 C3 119.7(7) . . ?
C4 C3 C2 118.1(7) . . ?
C4 C3 C43 120.1(8) . . ?
C2 C3 C43 121.8(7) . . ?
C3 C4 C5 119.7(7) . . ?
N1 C5 C4 121.3(6) . . ?
N1 C5 C6 116.9(6) . . ?
C4 C5 C6 121.8(7) . . ?
C7 C6 N2 122.3(6) . . ?
C7 C6 C5 125.1(6) . . ?
N2 C6 C5 112.6(6) . . ?
C6 C7 C8 121.3(7) . . ?
C7 C8 C9 115.6(7) . . ?
C7 C8 C44 120.6(7) . . ?
C9 C8 C44 123.7(8) . . ?
C10 C9 C8 122.0(7) . . ?
N2 C10 C9 121.7(7) . . ?
C12 C11 N3 124.3(7) . . ?
C11 C12 C13 120.2(6) . . ?
C14 C13 C12 115.8(6) . . ?
C14 C13 C45 121.6(8) . . ?
C12 C13 C45 122.6(7) . . ?
C13 C14 C15 121.5(6) . . ?
N3 C15 C14 121.2(5) . . ?
N3 C15 C16 114.2(5) . . ?
C14 C15 C16 124.6(6) . . ?
N4 C16 C17 122.0(5) . . ?
N4 C16 C15 114.8(5) . . ?
C17 C16 C15 123.1(5) . . ?
C18 C17 C16 120.2(6) . . ?
C17 C18 C19 117.1(6) . . ?
C17 C18 C46 121.8(6) . . ?
C19 C18 C46 121.1(6) . . ?
C20 C19 C18 119.7(6) . . ?
N4 C20 C19 123.9(6) . . ?
N5 C21 C22 122.6(7) . . ?
C23 C22 C21 119.4(7) . . ?
C22 C23 C24 120.5(8) . . ?
C32 C24 C23 117.1(6) . . ?
C32 C24 C25 119.0(7) . . ?
C23 C24 C25 124.0(7) . . ?
C26 C25 C24 122.3(8) . . ?
C25 C26 C27 119.0(7) . . ?
C25 C26 C35 120.6(8) . . ?
C27 C26 C35 120.4(7) . . ?
C31 C27 C28 115.6(7) . . ?
C31 C27 C26 119.5(6) . . ?
C28 C27 C26 124.9(7) . . ?
C29 C28 C27 119.9(7) . . ?
C28 C29 C30 121.0(7) . . ?
N6 C30 C29 121.2(8) . . ?
N6 C31 C27 123.8(6) . . ?
N6 C31 C32 116.4(6) . . ?
C27 C31 C32 119.9(7) . . ?
N5 C32 C24 122.6(6) . . ?
N5 C32 C31 117.1(7) . . ?
C24 C32 C31 120.2(6) . . ?
N7 C33 C34 124.4(9) . . ?
C33 C34 C35 120.3(9) . . ?
C34 C35 C36 116.7(7) . . ?
C34 C35 C26 123.2(8) . . ?
C36 C35 C26 120.1(7) . . ?
C37 C36 C35 119.1(8) . . ?
N7 C37 C36 122.2(8) . . ?
N7 C37 C38 116.1(7) . . ?
C36 C37 C38 121.8(8) . . ?
N8 C38 C39 121.0(9) . . ?
N8 C38 C37 116.1(8) . . ?
C39 C38 C37 122.9(9) . . ?
C40 C39 C38 121.1(10) . . ?
C39 C40 C41 118.3(10) . . ?
C40 C41 C42 116.2(12) . . ?
N8 C42 C41 126.2(13) . . ?
F103 P1 F5 122.9(11) . . ?
F103 P1 F105 171.1(12) . . ?
F5 P1 F105 54.6(7) . . ?
F103 P1 F6 129.6(12) . . ?
F5 P1 F6 97.4(7) . . ?
F105 P1 F6 47.3(7) . . ?
F103 P1 F106 89.4(13) . . ?
F5 P1 F106 144.7(9) . . ?
F105 P1 F106 91.2(10) . . ?
F6 P1 F106 47.5(7) . . ?
F103 P1 F1 109.1(10) . . ?
F5 P1 F1 93.9(5) . . ?
F105 P1 F1 79.9(7) . . ?
F6 P1 F1 95.5(5) . . ?
F106 P1 F1 87.2(7) . . ?
F103 P1 F2 72.8(10) . . ?
F5 P1 F2 85.2(5) . . ?
F105 P1 F2 98.3(7) . . ?
F6 P1 F2 83.1(5) . . ?
F106 P1 F2 92.6(7) . . ?
F1 P1 F2 178.2(4) . . ?
F103 P1 F4 41.1(10) . . ?
F5 P1 F4 91.6(6) . . ?
F105 P1 F4 142.3(9) . . ?
F6 P1 F4 170.4(6) . . ?
F106 P1 F4 123.7(9) . . ?
F1 P1 F4 87.4(5) . . ?
F2 P1 F4 94.3(5) . . ?
F103 P1 F3 52.9(10) . . ?
F5 P1 F3 175.8(6) . . ?
F105 P1 F3 129.5(8) . . ?
F6 P1 F3 86.1(5) . . ?
F106 P1 F3 39.0(7) . . ?
F1 P1 F3 88.0(4) . . ?
F2 P1 F3 93.0(4) . . ?
F4 P1 F3 84.8(5) . . ?
F103 P1 F104 94.5(12) . . ?
F5 P1 F104 31.0(5) . . ?
F105 P1 F104 84.7(9) . . ?
F6 P1 F104 128.2(8) . . ?
F106 P1 F104 175.7(10) . . ?
F1 P1 F104 93.0(6) . . ?
F2 P1 F104 87.1(6) . . ?
F4 P1 F104 60.6(7) . . ?
F3 P1 F104 145.3(7) . . ?
F22 P2 F24 116.6(14) . . ?
F22 P2 F17 69.4(13) . . ?
F24 P2 F17 163.0(15) . . ?
F22 P2 F11 118.9(14) . . ?
F24 P2 F11 97.9(13) . . ?
F17 P2 F11 66.3(12) . . ?
F22 P2 F15 85.3(18) . . ?
F24 P2 F15 126.6(15) . . ?
F17 P2 F15 68.2(13) . . ?
F11 P2 F15 113.4(14) . . ?
F22 P2 F16 60.6(12) . . ?
F24 P2 F16 74.9(11) . . ?
F17 P2 F16 96.6(11) . . ?
F11 P2 F16 85.1(9) . . ?
F15 P2 F16 145.9(15) . . ?
F22 P2 F14 138.8(16) . . ?
F24 P2 F14 92.4(13) . . ?
F17 P2 F14 91.7(11) . . ?
F11 P2 F14 82.2(10) . . ?
F15 P2 F14 53.5(12) . . ?
F16 P2 F14 160.5(13) . . ?
F22 P2 F19 61.7(13) . . ?
F24 P2 F19 86.4(12) . . ?
F17 P2 F19 109.8(14) . . ?
F11 P2 F19 174.3(11) . . ?
F15 P2 F19 60.9(13) . . ?
F16 P2 F19 99.7(10) . . ?
F14 P2 F19 94.0(11) . . ?
F22 P2 F20 97.9(13) . . ?
F24 P2 F20 125.2(13) . . ?
F17 P2 F20 38.6(9) . . ?
F11 P2 F20 27.7(8) . . ?
F15 P2 F20 95.6(13) . . ?
F16 P2 F20 88.8(9) . . ?
F14 P2 F20 86.7(9) . . ?
F19 P2 F20 148.4(12) . . ?
F22 P2 F9 44.7(11) . . ?
F24 P2 F9 99.4(11) . . ?
F17 P2 F9 95.5(14) . . ?
F11 P2 F9 160.8(12) . . ?
F15 P2 F9 61.4(14) . . ?
F16 P2 F9 91.5(10) . . ?
F14 P2 F9 105.2(12) . . ?
F19 P2 F9 17.7(10) . . ?
F20 P2 F9 133.6(11) . . ?
F22 P2 F13 98.9(17) . . ?
F24 P2 F13 43.5(12) . . ?
F17 P2 F13 121.6(17) . . ?
F11 P2 F13 72.5(15) . . ?
F15 P2 F13 170.1(18) . . ?
F16 P2 F13 39.5(12) . . ?
F14 P2 F13 121.9(18) . . ?
F19 P2 F13 113.2(15) . . ?
F20 P2 F13 92.7(15) . . ?
F9 P2 F13 115.8(15) . . ?
F22 P2 F18 114.5(14) . . ?
F24 P2 F18 25.3(9) . . ?
F17 P2 F18 169.4(12) . . ?
F11 P2 F18 116.8(14) . . ?
F15 P2 F18 101.9(14) . . ?
F16 P2 F18 93.8(10) . . ?
F14 P2 F18 79.1(11) . . ?
F19 P2 F18 66.3(12) . . ?
F20 P2 F18 144.1(14) . . ?
F9 P2 F18 82.2(12) . . ?
F13 P2 F18 68.2(14) . . ?
F14 F7 F15 141(4) . . ?
F14 F7 F23 14(2) . . ?
F15 F7 F23 128(3) . . ?
F14 F7 P2 73(2) . . ?
F15 F7 P2 69(3) . . ?
F23 F7 P2 60.6(10) . . ?
F16 F8 F22 134(4) . . ?
F16 F8 F13 14(3) . . ?
F22 F8 F13 120(2) . . ?
F16 F8 P2 73(3) . . ?
F22 F8 P2 61.5(15) . . ?
F13 F8 P2 60.0(13) . . ?
F22 F9 F10 113(2) . . ?
F22 F9 P2 62.1(16) . . ?
F10 F9 P2 64.9(13) . . ?
F22 F9 F15 93(2) . . ?
F10 F9 F15 90.4(18) . . ?
P2 F9 F15 57.4(12) . . ?
F18 F10 F19 134(5) . . ?
F18 F10 F24 26(2) . . ?
F19 F10 F24 121(3) . . ?
F18 F10 F9 129(4) . . ?
F19 F10 F9 11.4(16) . . ?
F24 F10 F9 112(2) . . ?
F18 F10 P2 71(3) . . ?
F19 F10 P2 64.7(18) . . ?
F24 F10 P2 58.1(14) . . ?
F9 F10 P2 58.8(12) . . ?
F20 F11 F21 157(4) . . ?
F20 F11 P2 81(2) . . ?
F21 F11 P2 77.6(18) . . ?
F20 F11 F17 25(2) . . ?
F21 F11 F17 133(2) . . ?
P2 F11 F17 56.8(10) . . ?
F17 F12 F22 107(3) . . ?
F17 F12 F15 91(3) . . ?
F22 F12 F15 88.5(18) . . ?
F17 F12 P2 64(2) . . ?
F22 F12 P2 56.5(12) . . ?
F15 F12 P2 56.3(11) . . ?
F17 F12 F20 10(2) . . ?
F22 F12 F20 97.1(15) . . ?
F15 F12 F20 90.4(14) . . ?
P2 F12 F20 55.9(7) . . ?
F16 F13 F24 113(3) . . ?
F16 F13 F21 121(3) . . ?
F24 F13 F21 74(3) . . ?
F16 F13 F8 7.1(15) . . ?
F24 F13 F8 106(3) . . ?
F21 F13 F8 118(2) . . ?
F16 F13 P2 68(2) . . ?
F24 F13 P2 62.7(18) . . ?
F21 F13 P2 64.9(16) . . ?
F8 F13 P2 61.7(12) . . ?
F7 F14 F23 156(4) . . ?
F7 F14 F15 21(2) . . ?
F23 F14 F15 136(3) . . ?
F7 F14 P2 83(2) . . ?
F23 F14 P2 76(2) . . ?
F15 F14 P2 62.1(13) . . ?
F7 F15 F14 18(2) . . ?
F7 F15 P2 82(3) . . ?
F14 F15 P2 64.4(13) . . ?
F7 F15 F12 123(3) . . ?
F14 F15 F12 114(2) . . ?
P2 F15 F12 66.3(13) . . ?
F7 F15 F19 114(3) . . ?
F14 F15 F19 101.2(19) . . ?
P2 F15 F19 61.1(13) . . ?
F12 F15 F19 91(2) . . ?
F7 F15 F9 129(3) . . ?
F14 F15 F9 114(2) . . ?
P2 F15 F9 61.2(13) . . ?
F12 F15 F9 74.8(18) . . ?
F19 F15 F9 17.7(10) . . ?
F7 F15 F17 99(3) . . ?
F14 F15 F17 90.2(18) . . ?
P2 F15 F17 55.4(12) . . ?
F12 F15 F17 23.9(10) . . ?
F19 F15 F17 100.8(19) . . ?
F9 F15 F17 88.2(19) . . ?
F8 F16 F13 159(5) . . ?
F8 F16 F22 32(3) . . ?
F13 F16 F22 127(3) . . ?
F8 F16 P2 88(3) . . ?
F13 F16 P2 73(2) . . ?
F22 F16 P2 56.9(11) . . ?
F12 F17 F20 163(4) . . ?
F12 F17 P2 92(3) . . ?
F20 F17 P2 74.5(17) . . ?
F12 F17 F11 148(3) . . ?
F20 F17 F11 17.7(14) . . ?
P2 F17 F11 56.9(10) . . ?
F12 F17 F22 50(2) . . ?
F20 F17 F22 113(2) . . ?
P2 F17 F22 54.0(11) . . ?
F11 F17 F22 100.0(16) . . ?
F12 F17 F15 65(2) . . ?
F20 F17 F15 113(2) . . ?
P2 F17 F15 56.3(12) . . ?
F11 F17 F15 98.3(16) . . ?
F22 F17 F15 73.2(18) . . ?
F24 F18 F10 125(5) . . ?
F24 F18 P2 68(3) . . ?
F10 F18 P2 83(3) . . ?
F24 F18 F23 80(3) . . ?
F10 F18 F23 124(4) . . ?
P2 F18 F23 59.9(11) . . ?
F24 F18 F19 112(3) . . ?
F10 F18 F19 28(3) . . ?
P2 F18 F19 56.3(10) . . ?
F23 F18 F19 99.9(16) . . ?
F10 F19 F22 114(2) . . ?
F10 F19 F15 109(3) . . ?
F22 F19 F15 80.6(18) . . ?
F10 F19 P2 75(2) . . ?
F22 F19 P2 55.7(12) . . ?
F15 F19 P2 58.0(12) . . ?
F10 F19 F18 17.9(19) . . ?
F22 F19 F18 102.7(16) . . ?
F15 F19 F18 94.2(16) . . ?
P2 F19 F18 57.4(10) . . ?
F11 F20 F17 138(3) . . ?
F11 F20 P2 71(2) . . ?
F17 F20 P2 66.9(16) . . ?
F11 F20 F12 132(3) . . ?
F17 F20 F12 6.8(16) . . ?
P2 F20 F12 61.5(8) . . ?
F11 F21 F23 102(2) . . ?
F11 F21 F13 91(2) . . ?
F23 F21 F13 109(3) . . ?
F11 F21 F24 114(2) . . ?
F23 F21 F24 68.7(19) . . ?
F13 F21 F24 43.5(15) . . ?
F11 F21 P2 63.2(15) . . ?
F23 F21 P2 64.9(15) . . ?
F13 F21 P2 61.0(15) . . ?
F24 F21 P2 54.1(10) . . ?
F8 F22 F9 123(3) . . ?
F8 F22 F12 118(3) . . ?
F9 F22 F12 98(2) . . ?
F8 F22 P2 76.8(17) . . ?
F9 F22 P2 73.2(17) . . ?
F12 F22 P2 72.9(14) . . ?
F8 F22 F16 14.6(12) . . ?
F9 F22 F16 113(2) . . ?
F12 F22 F16 113(2) . . ?
P2 F22 F16 62.5(11) . . ?
F8 F22 F19 113(2) . . ?
F9 F22 F19 12.0(14) . . ?
F12 F22 F19 99(2) . . ?
P2 F22 F19 62.6(11) . . ?
F16 F22 F19 101.5(16) . . ?
F8 F22 F17 97(2) . . ?
F9 F22 F17 105(2) . . ?
F12 F22 F17 22.9(11) . . ?
P2 F22 F17 56.5(12) . . ?
F16 F22 F17 90.3(17) . . ?
F19 F22 F17 101.6(18) . . ?
F14 F23 F21 124(3) . . ?
F14 F23 F7 10.5(17) . . ?
F21 F23 F7 121(2) . . ?
F14 F23 P2 70.9(18) . . ?
F21 F23 P2 69.6(16) . . ?
F7 F23 P2 61.8(10) . . ?
F14 F23 F18 103(3) . . ?
F21 F23 F18 90(2) . . ?
F7 F23 F18 92.9(17) . . ?
P2 F23 F18 59.7(11) . . ?
F14 F23 F24 117(3) . . ?
F21 F23 F24 65.4(19) . . ?
F7 F23 F24 106.3(16) . . ?
P2 F23 F24 54.4(10) . . ?
F18 F23 F24 24.3(10) . . ?
F18 F24 F13 156(4) . . ?
F18 F24 F10 29(3) . . ?
F13 F24 F10 129(3) . . ?
F18 F24 P2 87(3) . . ?
F13 F24 P2 74(2) . . ?
F10 F24 P2 75.2(16) . . ?
F18 F24 F21 122(4) . . ?
F13 F24 F21 63(2) . . ?
F10 F24 F21 133(2) . . ?
P2 F24 F21 65.1(12) . . ?
F18 F24 F23 76(3) . . ?
F13 F24 F23 106(2) . . ?
F10 F24 F23 93(2) . . ?
P2 F24 F23 61.6(11) . . ?
F21 F24 F23 45.9(11) . . ?
O01 C48 C49 128(2) . . ?
O01 C48 C47 102.7(17) . . ?
C49 C48 C47 128.5(18) . . ?
C102 C103 C101 89(3) . . ?
C102 C103 O02 95(3) . . ?
C101 C103 O02 142(4) . . ?
C202 C201 N201 119(3) . . ?
C202 C201 C201 157(4) . 2_665 ?
N201 C201 C201 83(3) . 2_665 ?

loop_
_geom_bond_atom_site_label_1
_geom_bond_atom_site_label_2
_geom_bond_distance
_geom_bond_site_symmetry_2
_geom_bond_publ_flag
Ru1 N4 2.056(5) . ?
Ru1 N3 2.062(5) . ?
Ru1 N2 2.064(6) . ?
Ru1 N1 2.078(5) . ?
Ru1 N6 2.083(6) . ?
Ru1 N5 2.088(6) . ?
N1 C1 1.339(9) . ?
N1 C5 1.363(9) . ?
N2 C10 1.362(8) . ?
N2 C6 1.387(8) . ?
N3 C15 1.353(8) . ?
N3 C11 1.367(7) . ?
N4 C16 1.353(7) . ?
N4 C20 1.358(7) . ?
N5 C21 1.348(8) . ?
N5 C32 1.375(8) . ?
N6 C30 1.336(8) . ?
N6 C31 1.379(9) . ?
N7 C33 1.341(12) . ?
N7 C37 1.344(11) . ?
N8 C38 1.310(12) . ?
N8 C42 1.331(14) . ?
C1 C2 1.399(9) . ?
C2 C3 1.402(11) . ?
C3 C4 1.384(10) . ?
C3 C43 1.503(10) . ?
C4 C5 1.418(9) . ?
C5 C6 1.479(9) . ?
C6 C7 1.377(10) . ?
C7 C8 1.396(10) . ?
C8 C9 1.400(10) . ?
C8 C44 1.509(11) . ?
C9 C10 1.386(10) . ?
C11 C12 1.345(9) . ?
C12 C13 1.417(11) . ?
C13 C14 1.390(9) . ?
C13 C45 1.488(10) . ?
C14 C15 1.402(8) . ?
C15 C16 1.479(8) . ?
C16 C17 1.404(9) . ?
C17 C18 1.390(9) . ?
C18 C19 1.405(9) . ?
C18 C46 1.516(9) . ?
C19 C20 1.366(8) . ?
C21 C22 1.401(11) . ?
C22 C23 1.359(10) . ?
C23 C24 1.415(10) . ?
C24 C32 1.407(10) . ?
C24 C25 1.420(9) . ?
C25 C26 1.390(10) . ?
C26 C27 1.442(11) . ?
C26 C35 1.504(10) . ?
C27 C31 1.422(9) . ?
C27 C28 1.431(10) . ?
C28 C29 1.368(11) . ?
C29 C30 1.414(9) . ?
C31 C32 1.432(9) . ?
C33 C34 1.355(11) . ?
C34 C35 1.373(10) . ?
C35 C36 1.430(11) . ?
C36 C37 1.393(10) . ?
C37 C38 1.459(12) . ?
C38 C39 1.387(11) . ?
C39 C40 1.370(14) . ?
C40 C41 1.372(15) . ?
C41 C42 1.372(15) . ?
P1 F103 1.49(2) . ?
P1 F5 1.547(11) . ?
P1 F105 1.568(18) . ?
P1 F6 1.569(11) . ?
P1 F106 1.582(19) . ?
P1 F1 1.586(7) . ?
P1 F2 1.595(7) . ?
P1 F4 1.596(10) . ?
P1 F3 1.620(10) . ?
P1 F104 1.662(16) . ?
P2 F22 1.50(3) . ?
P2 F24 1.510(19) . ?
P2 F17 1.54(2) . ?
P2 F11 1.545(18) . ?
P2 F15 1.56(3) . ?
P2 F16 1.585(17) . ?
P2 F14 1.591(17) . ?
P2 F19 1.61(2) . ?
P2 F20 1.618(18) . ?
P2 F9 1.623(19) . ?
P2 F13 1.63(3) . ?
P2 F18 1.63(2) . ?
F7 F14 0.70(2) . ?
F7 F15 0.80(3) . ?
F7 F23 1.59(3) . ?
F8 F16 0.54(2) . ?
F8 F22 1.13(3) . ?
F8 F13 1.60(4) . ?
F9 F22 1.19(3) . ?
F9 F10 1.58(4) . ?
F9 F15 1.63(4) . ?
F10 F18 0.76(3) . ?
F10 F19 1.16(3) . ?
F10 F24 1.29(4) . ?
F11 F20 0.76(2) . ?
F11 F21 1.09(2) . ?
F11 F17 1.69(3) . ?
F12 F17 0.71(3) . ?
F12 F22 1.39(3) . ?
F12 F15 1.58(3) . ?
F12 F20 1.74(2) . ?
F13 F16 1.09(3) . ?
F13 F24 1.17(3) . ?
F13 F21 1.51(4) . ?
F14 F23 0.92(2) . ?
F14 F15 1.42(3) . ?
F15 F19 1.61(3) . ?
F15 F17 1.74(3) . ?
F16 F22 1.56(3) . ?
F17 F20 1.05(2) . ?
F17 F22 1.73(4) . ?
F18 F24 0.70(3) . ?
F18 F23 1.64(3) . ?
F18 F19 1.77(3) . ?
F19 F22 1.60(3) . ?
F21 F23 1.29(3) . ?
F21 F24 1.63(3) . ?
F23 F24 1.67(3) . ?
O01 C48 1.33(2) . ?
C47 C48 1.63(2) . ?
C48 C49 1.38(2) . ?
C101 C103 1.73(4) . ?
C102 C103 1.58(4) . ?
C103 O02 1.73(5) . ?
C201 C202 1.39(5) . ?
C201 N201 1.52(3) . ?
C201 C201 1.59(5) 2_665 ?

loop_
_geom_torsion_atom_site_label_1
_geom_torsion_atom_site_label_2
_geom_torsion_atom_site_label_3
_geom_torsion_atom_site_label_4
_geom_torsion
_geom_torsion_site_symmetry_1
_geom_torsion_site_symmetry_2
_geom_torsion_site_symmetry_3
_geom_torsion_site_symmetry_4
_geom_torsion_publ_flag
N4 Ru1 N1 C1 -147.7(13) . . . . ?
N3 Ru1 N1 C1 -94.1(6) . . . . ?
N2 Ru1 N1 C1 177.2(6) . . . . ?
N6 Ru1 N1 C1 77.7(6) . . . . ?
N5 Ru1 N1 C1 -1.8(6) . . . . ?
N4 Ru1 N1 C5 30.9(17) . . . . ?
N3 Ru1 N1 C5 84.6(4) . . . . ?
N2 Ru1 N1 C5 -4.1(4) . . . . ?
N6 Ru1 N1 C5 -103.6(4) . . . . ?
N5 Ru1 N1 C5 176.9(4) . . . . ?
N4 Ru1 N2 C10 4.6(5) . . . . ?
N3 Ru1 N2 C10 83.0(5) . . . . ?
N1 Ru1 N2 C10 180.0(5) . . . . ?
N6 Ru1 N2 C10 -92.3(5) . . . . ?
N5 Ru1 N2 C10 -170.2(18) . . . . ?
N4 Ru1 N2 C6 -169.7(4) . . . . ?
N3 Ru1 N2 C6 -91.4(4) . . . . ?
N1 Ru1 N2 C6 5.6(4) . . . . ?
N6 Ru1 N2 C6 93.4(4) . . . . ?
N5 Ru1 N2 C6 15(2) . . . . ?
N4 Ru1 N3 C15 -5.2(5) . . . . ?
N2 Ru1 N3 C15 -99.7(5) . . . . ?
N1 Ru1 N3 C15 -178.5(5) . . . . ?
N6 Ru1 N3 C15 53.5(15) . . . . ?
N5 Ru1 N3 C15 85.9(5) . . . . ?
N4 Ru1 N3 C11 -179.2(6) . . . . ?
N2 Ru1 N3 C11 86.2(6) . . . . ?
N1 Ru1 N3 C11 7.4(6) . . . . ?
N6 Ru1 N3 C11 -120.5(12) . . . . ?
N5 Ru1 N3 C11 -88.2(6) . . . . ?
N3 Ru1 N4 C16 3.7(5) . . . . ?
N2 Ru1 N4 C16 92.9(5) . . . . ?
N1 Ru1 N4 C16 58.5(17) . . . . ?
N6 Ru1 N4 C16 -167.3(5) . . . . ?
N5 Ru1 N4 C16 -87.7(5) . . . . ?
N3 Ru1 N4 C20 -177.3(6) . . . . ?
N2 Ru1 N4 C20 -88.2(6) . . . . ?
N1 Ru1 N4 C20 -122.6(14) . . . . ?
N6 Ru1 N4 C20 11.6(6) . . . . ?
N5 Ru1 N4 C20 91.3(6) . . . . ?
N4 Ru1 N5 C21 87.3(5) . . . . ?
N3 Ru1 N5 C21 8.8(6) . . . . ?
N2 Ru1 N5 C21 -98(2) . . . . ?
N1 Ru1 N5 C21 -88.2(5) . . . . ?
N6 Ru1 N5 C21 -176.8(6) . . . . ?
N4 Ru1 N5 C32 -95.4(4) . . . . ?
N3 Ru1 N5 C32 -173.8(4) . . . . ?
N2 Ru1 N5 C32 79(2) . . . . ?
N1 Ru1 N5 C32 89.1(4) . . . . ?
N6 Ru1 N5 C32 0.5(4) . . . . ?
N4 Ru1 N6 C30 -90.8(5) . . . . ?
N3 Ru1 N6 C30 -148.1(11) . . . . ?
N2 Ru1 N6 C30 4.8(5) . . . . ?
N1 Ru1 N6 C30 83.4(5) . . . . ?
N5 Ru1 N6 C30 179.0(5) . . . . ?
N4 Ru1 N6 C31 89.2(4) . . . . ?
N3 Ru1 N6 C31 31.9(15) . . . . ?
N2 Ru1 N6 C31 -175.2(4) . . . . ?
N1 Ru1 N6 C31 -96.6(4) . . . . ?
N5 Ru1 N6 C31 -1.0(4) . . . . ?
C5 N1 C1 C2 -0.6(10) . . . . ?
Ru1 N1 C1 C2 178.0(5) . . . . ?
N1 C1 C2 C3 -0.5(11) . . . . ?
C1 C2 C3 C4 1.4(10) . . . . ?
C1 C2 C3 C43 -179.3(7) . . . . ?
C2 C3 C4 C5 -1.2(10) . . . . ?
C43 C3 C4 C5 179.5(6) . . . . ?
C1 N1 C5 C4 0.8(9) . . . . ?
Ru1 N1 C5 C4 -178.0(4) . . . . ?
C1 N1 C5 C6 -179.0(6) . . . . ?
Ru1 N1 C5 C6 2.2(7) . . . . ?
C3 C4 C5 N1 0.1(9) . . . . ?
C3 C4 C5 C6 179.9(6) . . . . ?
C10 N2 C6 C7 -2.1(8) . . . . ?
Ru1 N2 C6 C7 172.8(5) . . . . ?
C10 N2 C6 C5 179.1(5) . . . . ?
Ru1 N2 C6 C5 -6.0(6) . . . . ?
N1 C5 C6 C7 -176.4(6) . . . . ?
C4 C5 C6 C7 3.8(10) . . . . ?
N1 C5 C6 N2 2.4(8) . . . . ?
C4 C5 C6 N2 -177.4(5) . . . . ?
N2 C6 C7 C8 0.7(10) . . . . ?
C5 C6 C7 C8 179.4(6) . . . . ?
C6 C7 C8 C9 1.1(10) . . . . ?
C6 C7 C8 C44 -177.0(7) . . . . ?
C7 C8 C9 C10 -1.6(10) . . . . ?
C44 C8 C9 C10 176.4(7) . . . . ?
C6 N2 C10 C9 1.6(9) . . . . ?
Ru1 N2 C10 C9 -172.8(5) . . . . ?
C8 C9 C10 N2 0.3(10) . . . . ?
C15 N3 C11 C12 -1.2(12) . . . . ?
Ru1 N3 C11 C12 172.8(6) . . . . ?
N3 C11 C12 C13 -0.2(13) . . . . ?
C11 C12 C13 C14 2.1(12) . . . . ?
C11 C12 C13 C45 -177.9(9) . . . . ?
C12 C13 C14 C15 -2.6(12) . . . . ?
C45 C13 C14 C15 177.3(8) . . . . ?
C11 N3 C15 C14 0.7(10) . . . . ?
Ru1 N3 C15 C14 -174.0(5) . . . . ?
C11 N3 C15 C16 -179.7(6) . . . . ?
Ru1 N3 C15 C16 5.7(8) . . . . ?
C13 C14 C15 N3 1.3(11) . . . . ?
C13 C14 C15 C16 -178.3(7) . . . . ?
C20 N4 C16 C17 0.9(10) . . . . ?
Ru1 N4 C16 C17 179.9(5) . . . . ?
C20 N4 C16 C15 179.0(6) . . . . ?
Ru1 N4 C16 C15 -1.9(7) . . . . ?
N3 C15 C16 N4 -2.5(9) . . . . ?
C14 C15 C16 N4 177.1(6) . . . . ?
N3 C15 C16 C17 175.7(6) . . . . ?
C14 C15 C16 C17 -4.7(11) . . . . ?
N4 C16 C17 C18 0.6(11) . . . . ?
C15 C16 C17 C18 -177.4(7) . . . . ?
C16 C17 C18 C19 -1.4(11) . . . . ?
C16 C17 C18 C46 179.8(7) . . . . ?
C17 C18 C19 C20 0.8(11) . . . . ?
C46 C18 C19 C20 179.6(8) . . . . ?
C16 N4 C20 C19 -1.6(10) . . . . ?
Ru1 N4 C20 C19 179.5(5) . . . . ?
C18 C19 C20 N4 0.8(11) . . . . ?
C32 N5 C21 C22 -1.3(9) . . . . ?
Ru1 N5 C21 C22 175.9(5) . . . . ?
N5 C21 C22 C23 1.5(11) . . . . ?
C21 C22 C23 C24 -0.8(11) . . . . ?
C22 C23 C24 C32 0.0(10) . . . . ?
C22 C23 C24 C25 179.8(7) . . . . ?
C32 C24 C25 C26 -0.2(10) . . . . ?
C23 C24 C25 C26 179.9(6) . . . . ?
C24 C25 C26 C27 -3.5(10) . . . . ?
C24 C25 C26 C35 178.2(6) . . . . ?
C25 C26 C27 C31 4.3(9) . . . . ?
C35 C26 C27 C31 -177.4(6) . . . . ?
C25 C26 C27 C28 -175.0(6) . . . . ?
C35 C26 C27 C28 3.3(10) . . . . ?
C31 C27 C28 C29 0.7(9) . . . . ?
C26 C27 C28 C29 179.9(6) . . . . ?
C27 C28 C29 C30 0.0(10) . . . . ?
C31 N6 C30 C29 0.8(8) . . . . ?
Ru1 N6 C30 C29 -179.2(4) . . . . ?
C28 C29 C30 N6 -0.8(9) . . . . ?
C30 N6 C31 C27 -0.1(9) . . . . ?
Ru1 N6 C31 C27 180.0(4) . . . . ?
C30 N6 C31 C32 -178.6(5) . . . . ?
Ru1 N6 C31 C32 1.4(7) . . . . ?
C28 C27 C31 N6 -0.7(9) . . . . ?
C26 C27 C31 N6 -180.0(6) . . . . ?
C28 C27 C31 C32 177.9(5) . . . . ?
C26 C27 C31 C32 -1.4(9) . . . . ?
C21 N5 C32 C24 0.5(9) . . . . ?
Ru1 N5 C32 C24 -177.1(5) . . . . ?
C21 N5 C32 C31 177.7(5) . . . . ?
Ru1 N5 C32 C31 0.0(7) . . . . ?
C23 C24 C32 N5 0.1(9) . . . . ?
C25 C24 C32 N5 -179.7(6) . . . . ?
C23 C24 C32 C31 -176.9(5) . . . . ?
C25 C24 C32 C31 3.2(9) . . . . ?
N6 C31 C32 N5 -0.9(8) . . . . ?
C27 C31 C32 N5 -179.6(5) . . . . ?
N6 C31 C32 C24 176.3(6) . . . . ?
C27 C31 C32 C24 -2.3(9) . . . . ?
C37 N7 C33 C34 -1.9(17) . . . . ?
N7 C33 C34 C35 0.8(17) . . . . ?
C33 C34 C35 C36 0.6(14) . . . . ?
C33 C34 C35 C26 -179.8(9) . . . . ?
C25 C26 C35 C34 -125.4(9) . . . . ?
C27 C26 C35 C34 56.4(11) . . . . ?
C25 C26 C35 C36 54.2(10) . . . . ?
C27 C26 C35 C36 -124.1(8) . . . . ?
C34 C35 C36 C37 -0.7(12) . . . . ?
C26 C35 C36 C37 179.7(7) . . . . ?
C33 N7 C37 C36 1.7(14) . . . . ?
C33 N7 C37 C38 -178.9(9) . . . . ?
C35 C36 C37 N7 -0.5(13) . . . . ?
C35 C36 C37 C38 -179.9(8) . . . . ?
C42 N8 C38 C39 2(2) . . . . ?
C42 N8 C38 C37 178.1(14) . . . . ?
N7 C37 C38 N8 148.1(10) . . . . ?
C36 C37 C38 N8 -32.5(14) . . . . ?
N7 C37 C38 C39 -35.5(14) . . . . ?
C36 C37 C38 C39 143.9(10) . . . . ?
N8 C38 C39 C40 0.5(17) . . . . ?
C37 C38 C39 C40 -175.7(11) . . . . ?
C38 C39 C40 C41 -4.4(18) . . . . ?
C39 C40 C41 C42 6(2) . . . . ?
C38 N8 C42 C41 0(3) . . . . ?
C40 C41 C42 N8 -4(3) . . . . ?
F22 P2 F7 F14 -178(3) . . . . ?
F24 P2 F7 F14 -45(3) . . . . ?
F17 P2 F7 F14 120(3) . . . . ?
F11 P2 F7 F14 56(3) . . . . ?
F15 P2 F7 F14 -174(5) . . . . ?
F16 P2 F7 F14 158(8) . . . . ?
F19 P2 F7 F14 -127(3) . . . . ?
F20 P2 F7 F14 83(3) . . . . ?
F9 P2 F7 F14 -143(3) . . . . ?
F13 P2 F7 F14 -11(4) . . . . ?
F18 P2 F7 F14 -61(3) . . . . ?
F22 P2 F7 F15 -4(3) . . . . ?
F24 P2 F7 F15 130(3) . . . . ?
F17 P2 F7 F15 -65(3) . . . . ?
F11 P2 F7 F15 -129(3) . . . . ?
F16 P2 F7 F15 -28(10) . . . . ?
F14 P2 F7 F15 174(5) . . . . ?
F19 P2 F7 F15 48(3) . . . . ?
F20 P2 F7 F15 -102(3) . . . . ?
F9 P2 F7 F15 31(3) . . . . ?
F13 P2 F7 F15 163(3) . . . . ?
F18 P2 F7 F15 113(3) . . . . ?
F22 P2 F7 F23 -171.0(16) . . . . ?
F24 P2 F7 F23 -37.4(15) . . . . ?
F17 P2 F7 F23 127.8(16) . . . . ?
F11 P2 F7 F23 63.5(14) . . . . ?
F15 P2 F7 F23 -167(3) . . . . ?
F16 P2 F7 F23 165(9) . . . . ?
F14 P2 F7 F23 7(3) . . . . ?
F19 P2 F7 F23 -119.1(14) . . . . ?
F20 P2 F7 F23 90.5(14) . . . . ?
F9 P2 F7 F23 -135.7(13) . . . . ?
F13 P2 F7 F23 -4(3) . . . . ?
F18 P2 F7 F23 -53.5(14) . . . . ?
F22 P2 F8 F16 172(4) . . . . ?
F24 P2 F8 F16 39(3) . . . . ?
F17 P2 F8 F16 -125(3) . . . . ?
F11 P2 F8 F16 -59(3) . . . . ?
F15 P2 F8 F16 177(3) . . . . ?
F14 P2 F8 F16 -88(22) . . . . ?
F19 P2 F8 F16 125(3) . . . . ?
F20 P2 F8 F16 -86(3) . . . . ?
F9 P2 F8 F16 139(3) . . . . ?
F13 P2 F8 F16 7(3) . . . . ?
F18 P2 F8 F16 60(3) . . . . ?
F24 P2 F8 F22 -133(2) . . . . ?
F17 P2 F8 F22 63(2) . . . . ?
F11 P2 F8 F22 129(2) . . . . ?
F15 P2 F8 F22 5(2) . . . . ?
F16 P2 F8 F22 -172(4) . . . . ?
F14 P2 F8 F22 100(21) . . . . ?
F19 P2 F8 F22 -46.5(19) . . . . ?
F20 P2 F8 F22 102(2) . . . . ?
F9 P2 F8 F22 -33.2(19) . . . . ?
F13 P2 F8 F22 -165(2) . . . . ?
F18 P2 F8 F22 -112(2) . . . . ?
F22 P2 F8 F13 165(2) . . . . ?
F24 P2 F8 F13 32.1(15) . . . . ?
F17 P2 F8 F13 -131.6(19) . . . . ?
F11 P2 F8 F13 -65.8(17) . . . . ?
F15 P2 F8 F13 170(2) . . . . ?
F16 P2 F8 F13 -7(3) . . . . ?
F14 P2 F8 F13 -95(21) . . . . ?
F19 P2 F8 F13 118.4(17) . . . . ?
F20 P2 F8 F13 -93.2(17) . . . . ?
F9 P2 F8 F13 131.8(17) . . . . ?
F18 P2 F8 F13 53.3(16) . . . . ?
F24 P2 F9 F22 119(2) . . . . ?
F17 P2 F9 F22 -53(2) . . . . ?
F11 P2 F9 F22 -36(4) . . . . ?
F15 P2 F9 F22 -115(2) . . . . ?
F16 P2 F9 F22 43.6(18) . . . . ?
F14 P2 F9 F22 -146(2) . . . . ?
F19 P2 F9 F22 162(5) . . . . ?
F20 P2 F9 F22 -46(2) . . . . ?
F13 P2 F9 F22 76(2) . . . . ?
F18 P2 F9 F22 137(2) . . . . ?
F22 P2 F9 F10 -137(2) . . . . ?
F24 P2 F9 F10 -18.8(16) . . . . ?
F17 P2 F9 F10 169.5(15) . . . . ?
F11 P2 F9 F10 -173(3) . . . . ?
F15 P2 F9 F10 108.0(19) . . . . ?
F16 P2 F9 F10 -93.7(14) . . . . ?
F14 P2 F9 F10 76.3(15) . . . . ?
F19 P2 F9 F10 24(4) . . . . ?
F20 P2 F9 F10 176.5(14) . . . . ?
F13 P2 F9 F10 -61(2) . . . . ?
F18 P2 F9 F10 -0.1(17) . . . . ?
F22 P2 F9 F15 115(2) . . . . ?
F24 P2 F9 F15 -126.8(17) . . . . ?
F17 P2 F9 F15 61.5(15) . . . . ?
F11 P2 F9 F15 79(3) . . . . ?
F16 P2 F9 F15 158.3(15) . . . . ?
F14 P2 F9 F15 -31.7(15) . . . . ?
F19 P2 F9 F15 -84(4) . . . . ?
F20 P2 F9 F15 68.5(18) . . . . ?
F13 P2 F9 F15 -169(2) . . . . ?
F18 P2 F9 F15 -108.1(16) . . . . ?
F22 F9 F10 F18 -40(6) . . . . ?
P2 F9 F10 F18 0(5) . . . . ?
F15 F9 F10 F18 54(5) . . . . ?
F22 F9 F10 F19 -159(10) . . . . ?
P2 F9 F10 F19 -118(9) . . . . ?
F15 F9 F10 F19 -65(8) . . . . ?
F22 F9 F10 F24 -17(3) . . . . ?
P2 F9 F10 F24 23.7(19) . . . . ?
F15 F9 F10 F24 77(2) . . . . ?
F22 F9 F10 P2 -41(2) . . . . ?
F15 F9 F10 P2 53.3(13) . . . . ?
F22 P2 F10 F18 -151(3) . . . . ?
F24 P2 F10 F18 -26(3) . . . . ?
F17 P2 F10 F18 159(3) . . . . ?
F11 P2 F10 F18 -3(4) . . . . ?
F15 P2 F10 F18 124(3) . . . . ?
F16 P2 F10 F18 -90(3) . . . . ?
F14 P2 F10 F18 70(3) . . . . ?
F19 P2 F10 F18 169(4) . . . . ?
F20 P2 F10 F18 15(9) . . . . ?
F9 P2 F10 F18 -180(4) . . . . ?
F13 P2 F10 F18 -52(3) . . . . ?
F22 P2 F10 F19 40(2) . . . . ?
F24 P2 F10 F19 165(3) . . . . ?
F17 P2 F10 F19 -10(4) . . . . ?
F11 P2 F10 F19 -172.7(15) . . . . ?
F15 P2 F10 F19 -46(2) . . . . ?
F16 P2 F10 F19 100.3(18) . . . . ?
F14 P2 F10 F19 -99(2) . . . . ?
F20 P2 F10 F19 -154(6) . . . . ?
F9 P2 F10 F19 11.1(19) . . . . ?
F13 P2 F10 F19 138(2) . . . . ?
F18 P2 F10 F19 -169(4) . . . . ?
F22 P2 F10 F24 -125.6(19) . . . . ?
F17 P2 F10 F24 -175(2) . . . . ?
F11 P2 F10 F24 22(3) . . . . ?
F15 P2 F10 F24 149(2) . . . . ?
F16 P2 F10 F24 -64.9(18) . . . . ?
F14 P2 F10 F24 95.7(19) . . . . ?
F19 P2 F10 F24 -165(3) . . . . ?
F20 P2 F10 F24 40(7) . . . . ?
F9 P2 F10 F24 -154(2) . . . . ?
F13 P2 F10 F24 -26.8(19) . . . . ?
F18 P2 F10 F24 26(3) . . . . ?
F22 P2 F10 F9 28.5(15) . . . . ?
F24 P2 F10 F9 154(2) . . . . ?
F17 P2 F10 F9 -21(3) . . . . ?
F11 P2 F10 F9 176.2(16) . . . . ?
F15 P2 F10 F9 -56.7(16) . . . . ?
F16 P2 F10 F9 89.2(13) . . . . ?
F14 P2 F10 F9 -110.2(15) . . . . ?
F19 P2 F10 F9 -11.1(19) . . . . ?
F20 P2 F10 F9 -166(6) . . . . ?
F13 P2 F10 F9 127.3(18) . . . . ?
F18 P2 F10 F9 180(4) . . . . ?
F22 P2 F11 F20 -44(3) . . . . ?
F24 P2 F11 F20 -171(2) . . . . ?
F17 P2 F11 F20 3(2) . . . . ?
F15 P2 F11 F20 53(3) . . . . ?
F16 P2 F11 F20 -97(2) . . . . ?
F14 P2 F11 F20 98(2) . . . . ?
F19 P2 F11 F20 50(13) . . . . ?
F9 P2 F11 F20 -16(4) . . . . ?
F13 P2 F11 F20 -135(3) . . . . ?
F18 P2 F11 F20 171(2) . . . . ?
F22 P2 F11 F21 145(2) . . . . ?
F24 P2 F11 F21 18(2) . . . . ?
F17 P2 F11 F21 -168(2) . . . . ?
F15 P2 F11 F21 -117(2) . . . . ?
F16 P2 F11 F21 92.4(18) . . . . ?
F14 P2 F11 F21 -72.9(19) . . . . ?
F19 P2 F11 F21 -120(12) . . . . ?
F20 P2 F11 F21 -171(3) . . . . ?
F9 P2 F11 F21 173(3) . . . . ?
F13 P2 F11 F21 54(2) . . . . ?
F18 P2 F11 F21 1(2) . . . . ?
F22 P2 F11 F17 -47.0(17) . . . . ?
F24 P2 F11 F17 -173.4(13) . . . . ?
F15 P2 F11 F17 50.8(16) . . . . ?
F16 P2 F11 F17 -99.4(12) . . . . ?
F14 P2 F11 F17 95.3(13) . . . . ?
F19 P2 F11 F17 48(12) . . . . ?
F20 P2 F11 F17 -3(2) . . . . ?
F9 P2 F11 F17 -19(3) . . . . ?
F13 P2 F11 F17 -137.7(19) . . . . ?
F18 P2 F11 F17 168.8(12) . . . . ?
F22 P2 F12 F17 136(3) . . . . ?
F24 P2 F12 F17 138(5) . . . . ?
F11 P2 F12 F17 7(2) . . . . ?
F15 P2 F12 F17 -110(3) . . . . ?
F16 P2 F12 F17 93(3) . . . . ?
F14 P2 F12 F17 -75(3) . . . . ?
F19 P2 F12 F17 -168(3) . . . . ?
F20 P2 F12 F17 7(2) . . . . ?
F9 P2 F12 F17 -178(3) . . . . ?
F13 P2 F12 F17 74(3) . . . . ?
F18 P2 F12 F17 -158(3) . . . . ?
F24 P2 F12 F22 2(6) . . . . ?
F17 P2 F12 F22 -136(3) . . . . ?
F11 P2 F12 F22 -128.4(18) . . . . ?
F15 P2 F12 F22 114(2) . . . . ?
F16 P2 F12 F22 -43.3(17) . . . . ?
F14 P2 F12 F22 149.4(18) . . . . ?
F19 P2 F12 F22 56.0(18) . . . . ?
F20 P2 F12 F22 -128.8(18) . . . . ?
F9 P2 F12 F22 46.2(15) . . . . ?
F13 P2 F12 F22 -62(2) . . . . ?
F18 P2 F12 F22 67(2) . . . . ?
F22 P2 F12 F15 -114(2) . . . . ?
F24 P2 F12 F15 -112(5) . . . . ?
F17 P2 F12 F15 110(3) . . . . ?
F11 P2 F12 F15 117.9(16) . . . . ?
F16 P2 F12 F15 -157.0(16) . . . . ?
F14 P2 F12 F15 35.7(15) . . . . ?
F19 P2 F12 F15 -57.7(16) . . . . ?
F20 P2 F12 F15 117.5(17) . . . . ?
F9 P2 F12 F15 -67.5(17) . . . . ?
F13 P2 F12 F15 -176(2) . . . . ?
F18 P2 F12 F15 -47(2) . . . . ?
F22 P2 F12 F20 128.8(18) . . . . ?
F24 P2 F12 F20 130(5) . . . . ?
F17 P2 F12 F20 -7(2) . . . . ?
F11 P2 F12 F20 0.4(11) . . . . ?
F15 P2 F12 F20 -117.5(16) . . . . ?
F16 P2 F12 F20 85.5(10) . . . . ?
F14 P2 F12 F20 -81.8(10) . . . . ?
F19 P2 F12 F20 -175.2(10) . . . . ?
F9 P2 F12 F20 175.0(11) . . . . ?
F13 P2 F12 F20 66.8(19) . . . . ?
F18 P2 F12 F20 -164.7(19) . . . . ?
F22 F8 F13 F16 167(13) . . . . ?
P2 F8 F13 F16 152(13) . . . . ?
F16 F8 F13 F24 162(14) . . . . ?
F22 F8 F13 F24 -30(4) . . . . ?
P2 F8 F13 F24 -46(2) . . . . ?
F16 F8 F13 F21 -118(13) . . . . ?
F22 F8 F13 F21 49(4) . . . . ?
P2 F8 F13 F21 34(2) . . . . ?
F16 F8 F13 P2 -152(13) . . . . ?
F22 F8 F13 P2 15(2) . . . . ?
F22 P2 F13 F16 -14(2) . . . . ?
F24 P2 F13 F16 -133(3) . . . . ?
F17 P2 F13 F16 58(3) . . . . ?
F11 P2 F13 F16 104(2) . . . . ?
F15 P2 F13 F16 -128(10) . . . . ?
F14 P2 F13 F16 172.7(16) . . . . ?
F19 P2 F13 F16 -77(2) . . . . ?
F20 P2 F13 F16 85(2) . . . . ?
F9 P2 F13 F16 -57(3) . . . . ?
F18 P2 F13 F16 -127(2) . . . . ?
F22 P2 F13 F24 119(2) . . . . ?
F17 P2 F13 F24 -169.3(18) . . . . ?
F11 P2 F13 F24 -123(2) . . . . ?
F15 P2 F13 F24 5(12) . . . . ?
F16 P2 F13 F24 133(3) . . . . ?
F14 P2 F13 F24 -54(2) . . . . ?
F19 P2 F13 F24 57(2) . . . . ?
F20 P2 F13 F24 -142(2) . . . . ?
F9 P2 F13 F24 76(2) . . . . ?
F18 P2 F13 F24 7(2) . . . . ?
F22 P2 F13 F21 -156.9(19) . . . . ?
F24 P2 F13 F21 84(2) . . . . ?
F17 P2 F13 F21 -86(2) . . . . ?
F11 P2 F13 F21 -39.2(14) . . . . ?
F15 P2 F13 F21 88(10) . . . . ?
F16 P2 F13 F21 -143(3) . . . . ?
F14 P2 F13 F21 29(2) . . . . ?
F19 P2 F13 F21 140.2(17) . . . . ?
F20 P2 F13 F21 -58.4(17) . . . . ?
F9 P2 F13 F21 159.4(16) . . . . ?
F18 P2 F13 F21 90(2) . . . . ?
F22 P2 F13 F8 -10.1(16) . . . . ?
F24 P2 F13 F8 -130(2) . . . . ?
F17 P2 F13 F8 61.2(18) . . . . ?
F11 P2 F13 F8 107.6(15) . . . . ?
F15 P2 F13 F8 -125(10) . . . . ?
F16 P2 F13 F8 3.6(17) . . . . ?
F14 P2 F13 F8 176.2(10) . . . . ?
F19 P2 F13 F8 -73.0(15) . . . . ?
F20 P2 F13 F8 88.4(12) . . . . ?
F9 P2 F13 F8 -53.8(17) . . . . ?
F18 P2 F13 F8 -123.0(14) . . . . ?
F15 F7 F14 F23 20(14) . . . . ?
P2 F7 F14 F23 28(9) . . . . ?
F23 F7 F14 F15 -20(14) . . . . ?
P2 F7 F14 F15 8(7) . . . . ?
F15 F7 F14 P2 -8(7) . . . . ?
F23 F7 F14 P2 -28(9) . . . . ?
F22 P2 F14 F7 2(3) . . . . ?
F24 P2 F14 F7 139(3) . . . . ?
F17 P2 F14 F7 -58(3) . . . . ?
F11 P2 F14 F7 -124(3) . . . . ?
F15 P2 F14 F7 3(3) . . . . ?
F16 P2 F14 F7 -173(2) . . . . ?
F19 P2 F14 F7 52(3) . . . . ?
F20 P2 F14 F7 -96(3) . . . . ?
F9 P2 F14 F7 38(3) . . . . ?
F13 P2 F14 F7 173(3) . . . . ?
F18 P2 F14 F7 117(3) . . . . ?
F22 P2 F14 F23 -166(2) . . . . ?
F24 P2 F14 F23 -30(2) . . . . ?
F17 P2 F14 F23 134(2) . . . . ?
F11 P2 F14 F23 68(2) . . . . ?
F15 P2 F14 F23 -165(3) . . . . ?
F16 P2 F14 F23 18(4) . . . . ?
F19 P2 F14 F23 -116(2) . . . . ?
F20 P2 F14 F23 95(2) . . . . ?
F9 P2 F14 F23 -130(2) . . . . ?
F13 P2 F14 F23 4(3) . . . . ?
F18 P2 F14 F23 -51(2) . . . . ?
F22 P2 F14 F15 -1(2) . . . . ?
F24 P2 F14 F15 135.4(16) . . . . ?
F17 P2 F14 F15 -61.1(17) . . . . ?
F11 P2 F14 F15 -126.9(17) . . . . ?
F16 P2 F14 F15 -176(3) . . . . ?
F19 P2 F14 F15 48.9(16) . . . . ?
F20 P2 F14 F15 -99.4(16) . . . . ?
F9 P2 F14 F15 35.0(17) . . . . ?
F13 P2 F14 F15 169(2) . . . . ?
F18 P2 F14 F15 113.8(18) . . . . ?
F23 F7 F15 F14 6(4) . . . . ?
P2 F7 F15 F14 -9(7) . . . . ?
F14 F7 F15 P2 9(7) . . . . ?
F23 F7 F15 P2 14(3) . . . . ?
F14 F7 F15 F12 64(8) . . . . ?
F23 F7 F15 F12 70(5) . . . . ?
P2 F7 F15 F12 55(3) . . . . ?
F14 F7 F15 F19 -45(8) . . . . ?
F23 F7 F15 F19 -39(5) . . . . ?
P2 F7 F15 F19 -53(2) . . . . ?
F14 F7 F15 F9 -34(9) . . . . ?
F23 F7 F15 F9 -28(6) . . . . ?
P2 F7 F15 F9 -42(3) . . . . ?
F14 F7 F15 F17 62(7) . . . . ?
F23 F7 F15 F17 67(4) . . . . ?
P2 F7 F15 F17 53.0(13) . . . . ?
F23 F14 F15 F7 -168(9) . . . . ?
P2 F14 F15 F7 171(8) . . . . ?
F7 F14 F15 P2 -171(8) . . . . ?
F23 F14 F15 P2 21(4) . . . . ?
F7 F14 F15 F12 -125(8) . . . . ?
F23 F14 F15 F12 67(4) . . . . ?
P2 F14 F15 F12 45.9(17) . . . . ?
F7 F14 F15 F19 139(8) . . . . ?
F23 F14 F15 F19 -29(4) . . . . ?
P2 F14 F15 F19 -50.1(13) . . . . ?
F7 F14 F15 F9 152(8) . . . . ?
F23 F14 F15 F9 -16(5) . . . . ?
P2 F14 F15 F9 -37.2(16) . . . . ?
F7 F14 F15 F17 -120(7) . . . . ?
F23 F14 F15 F17 72(4) . . . . ?
P2 F14 F15 F17 50.9(11) . . . . ?
F22 P2 F15 F7 176(3) . . . . ?
F24 P2 F15 F7 -64(3) . . . . ?
F17 P2 F15 F7 107(3) . . . . ?
F11 P2 F15 F7 57(3) . . . . ?
F16 P2 F15 F7 175.0(18) . . . . ?
F14 P2 F15 F7 -3(2) . . . . ?
F19 P2 F15 F7 -124(3) . . . . ?
F20 P2 F15 F7 79(3) . . . . ?
F9 P2 F15 F7 -144(3) . . . . ?
F13 P2 F15 F7 -68(11) . . . . ?
F18 P2 F15 F7 -70(3) . . . . ?
F22 P2 F15 F14 179.2(16) . . . . ?
F24 P2 F15 F14 -60.9(19) . . . . ?
F17 P2 F15 F14 109.5(17) . . . . ?
F11 P2 F15 F14 59.7(16) . . . . ?
F16 P2 F15 F14 177.9(17) . . . . ?
F19 P2 F15 F14 -120.7(17) . . . . ?
F20 P2 F15 F14 81.7(13) . . . . ?
F9 P2 F15 F14 -140.9(17) . . . . ?
F13 P2 F15 F14 -65(11) . . . . ?
F18 P2 F15 F14 -66.6(15) . . . . ?
F22 P2 F15 F12 45.2(14) . . . . ?
F24 P2 F15 F12 165.0(12) . . . . ?
F17 P2 F15 F12 -24.5(11) . . . . ?
F11 P2 F15 F12 -74.4(15) . . . . ?
F16 P2 F15 F12 44(3) . . . . ?
F14 P2 F15 F12 -134.1(18) . . . . ?
F19 P2 F15 F12 105.3(17) . . . . ?
F20 P2 F15 F12 -52.3(12) . . . . ?
F9 P2 F15 F12 85.0(15) . . . . ?
F13 P2 F15 F12 161(10) . . . . ?
F18 P2 F15 F12 159.3(13) . . . . ?
F22 P2 F15 F19 -60.1(15) . . . . ?
F24 P2 F15 F19 60(2) . . . . ?
F17 P2 F15 F19 -129.8(19) . . . . ?
F11 P2 F15 F19 -179.7(14) . . . . ?
F16 P2 F15 F19 -61(2) . . . . ?
F14 P2 F15 F19 120.7(17) . . . . ?
F20 P2 F15 F19 -157.6(14) . . . . ?
F9 P2 F15 F19 -20.2(11) . . . . ?
F13 P2 F15 F19 56(11) . . . . ?
F18 P2 F15 F19 54.0(15) . . . . ?
F22 P2 F15 F9 -39.9(13) . . . . ?
F24 P2 F15 F9 80.0(19) . . . . ?
F17 P2 F15 F9 -109.6(17) . . . . ?
F11 P2 F15 F9 -159.4(13) . . . . ?
F16 P2 F15 F9 -41(3) . . . . ?
F14 P2 F15 F9 140.9(17) . . . . ?
F19 P2 F15 F9 20.2(11) . . . . ?
F20 P2 F15 F9 -137.4(13) . . . . ?
F13 P2 F15 F9 76(11) . . . . ?
F18 P2 F15 F9 74.2(14) . . . . ?
F22 P2 F15 F17 69.7(15) . . . . ?
F24 P2 F15 F17 -170.4(15) . . . . ?
F11 P2 F15 F17 -49.9(15) . . . . ?
F16 P2 F15 F17 68(2) . . . . ?
F14 P2 F15 F17 -109.5(17) . . . . ?
F19 P2 F15 F17 129.8(19) . . . . ?
F20 P2 F15 F17 -27.8(12) . . . . ?
F9 P2 F15 F17 109.6(17) . . . . ?
F13 P2 F15 F17 -175(10) . . . . ?
F18 P2 F15 F17 -176.2(15) . . . . ?
F17 F12 F15 F7 -5(5) . . . . ?
F22 F12 F15 F7 -112(4) . . . . ?
P2 F12 F15 F7 -63(4) . . . . ?
F20 F12 F15 F7 -15(4) . . . . ?
F17 F12 F15 F14 12(3) . . . . ?
F22 F12 F15 F14 -95(2) . . . . ?
P2 F12 F15 F14 -45.0(16) . . . . ?
F20 F12 F15 F14 2(2) . . . . ?
F17 F12 F15 P2 57(3) . . . . ?
F22 F12 F15 P2 -49.8(15) . . . . ?
F20 F12 F15 P2 47.3(11) . . . . ?
F17 F12 F15 F19 115(3) . . . . ?
F22 F12 F15 F19 8(2) . . . . ?
P2 F12 F15 F19 57.6(12) . . . . ?
F20 F12 F15 F19 104.9(16) . . . . ?
F17 F12 F15 F9 122(3) . . . . ?
F22 F12 F15 F9 15.0(17) . . . . ?
P2 F12 F15 F9 64.8(10) . . . . ?
F20 F12 F15 F9 112.1(13) . . . . ?
F22 F12 F15 F17 -107(3) . . . . ?
P2 F12 F15 F17 -57(3) . . . . ?
F20 F12 F15 F17 -10(2) . . . . ?
F22 F9 F15 F7 103(5) . . . . ?
F10 F9 F15 F7 -10(5) . . . . ?
P2 F9 F15 F7 49(4) . . . . ?
F22 F9 F15 F14 92(3) . . . . ?
F10 F9 F15 F14 -21(3) . . . . ?
P2 F9 F15 F14 38.5(16) . . . . ?
F22 F9 F15 P2 53.5(17) . . . . ?
F10 F9 F15 P2 -59.5(14) . . . . ?
F22 F9 F15 F12 -17.5(19) . . . . ?
F10 F9 F15 F12 -130.5(18) . . . . ?
P2 F9 F15 F12 -71.0(11) . . . . ?
F22 F9 F15 F19 138(5) . . . . ?
F10 F9 F15 F19 25(4) . . . . ?
P2 F9 F15 F19 85(4) . . . . ?
F22 F9 F15 F17 3(2) . . . . ?
F10 F9 F15 F17 -110(2) . . . . ?
P2 F9 F15 F17 -50.9(12) . . . . ?
F22 F8 F16 F13 -15(16) . . . . ?
P2 F8 F16 F13 -25(12) . . . . ?
F13 F8 F16 F22 15(16) . . . . ?
P2 F8 F16 F22 -10(5) . . . . ?
F22 F8 F16 P2 10(5) . . . . ?
F13 F8 F16 P2 25(12) . . . . ?
F24 F13 F16 F8 -18(14) . . . . ?
F21 F13 F16 F8 66(14) . . . . ?
P2 F13 F16 F8 26(12) . . . . ?
F24 F13 F16 F22 -28(5) . . . . ?
F21 F13 F16 F22 56(5) . . . . ?
F8 F13 F16 F22 -10(11) . . . . ?
P2 F13 F16 F22 16(3) . . . . ?
F24 F13 F16 P2 -45(3) . . . . ?
F21 F13 F16 P2 39(3) . . . . ?
F8 F13 F16 P2 -26(12) . . . . ?
F22 P2 F16 F8 -6(3) . . . . ?
F24 P2 F16 F8 -139(3) . . . . ?
F17 P2 F16 F8 56(3) . . . . ?
F11 P2 F16 F8 121(3) . . . . ?
F15 P2 F16 F8 -5(4) . . . . ?
F14 P2 F16 F8 170(3) . . . . ?
F19 P2 F16 F8 -56(3) . . . . ?
F20 P2 F16 F8 94(3) . . . . ?
F9 P2 F16 F8 -40(3) . . . . ?
F13 P2 F16 F8 -171(5) . . . . ?
F18 P2 F16 F8 -122(3) . . . . ?
F22 P2 F16 F13 165(3) . . . . ?
F24 P2 F16 F13 31(2) . . . . ?
F17 P2 F16 F13 -134(3) . . . . ?
F11 P2 F16 F13 -68(2) . . . . ?
F15 P2 F16 F13 166(3) . . . . ?
F14 P2 F16 F13 -19(4) . . . . ?
F19 P2 F16 F13 115(2) . . . . ?
F20 P2 F16 F13 -96(2) . . . . ?
F9 P2 F16 F13 131(2) . . . . ?
F18 P2 F16 F13 48(2) . . . . ?
F24 P2 F16 F22 -133.1(16) . . . . ?
F17 P2 F16 F22 61.9(16) . . . . ?
F11 P2 F16 F22 127.3(16) . . . . ?
F15 P2 F16 F22 2(3) . . . . ?
F14 P2 F16 F22 176(3) . . . . ?
F19 P2 F16 F22 -49.6(14) . . . . ?
F20 P2 F16 F22 99.7(15) . . . . ?
F9 P2 F16 F22 -33.8(13) . . . . ?
F13 P2 F16 F22 -165(3) . . . . ?
F18 P2 F16 F22 -116.1(16) . . . . ?
F22 F12 F17 F20 2(13) . . . . ?
F15 F12 F17 F20 -86(12) . . . . ?
P2 F12 F17 F20 -35(11) . . . . ?
F22 F12 F17 P2 37(2) . . . . ?
F15 F12 F17 P2 -51.3(16) . . . . ?
F20 F12 F17 P2 35(11) . . . . ?
F22 F12 F17 F11 25(6) . . . . ?
F15 F12 F17 F11 -64(5) . . . . ?
P2 F12 F17 F11 -13(4) . . . . ?
F20 F12 F17 F11 22(8) . . . . ?
F15 F12 F17 F22 -89(2) . . . . ?
P2 F12 F17 F22 -37(2) . . . . ?
F20 F12 F17 F22 -2(13) . . . . ?
F22 F12 F17 F15 89(2) . . . . ?
P2 F12 F17 F15 51.3(16) . . . . ?
F20 F12 F17 F15 86(12) . . . . ?
F22 P2 F17 F12 -35(2) . . . . ?
F24 P2 F17 F12 -149(4) . . . . ?
F11 P2 F17 F12 -172(3) . . . . ?
F15 P2 F17 F12 58(3) . . . . ?
F16 P2 F17 F12 -90(2) . . . . ?
F14 P2 F17 F12 107(2) . . . . ?
F19 P2 F17 F12 13(3) . . . . ?
F20 P2 F17 F12 -170(4) . . . . ?
F9 P2 F17 F12 2(3) . . . . ?
F13 P2 F17 F12 -123(3) . . . . ?
F18 P2 F17 F12 79(9) . . . . ?
F22 P2 F17 F20 135(2) . . . . ?
F24 P2 F17 F20 21(5) . . . . ?
F11 P2 F17 F20 -2.0(16) . . . . ?
F15 P2 F17 F20 -132(2) . . . . ?
F16 P2 F17 F20 79.7(17) . . . . ?
F14 P2 F17 F20 -82.7(17) . . . . ?
F19 P2 F17 F20 -177.5(15) . . . . ?
F9 P2 F17 F20 171.9(16) . . . . ?
F13 P2 F17 F20 47(2) . . . . ?
F18 P2 F17 F20 -111(8) . . . . ?
F22 P2 F17 F11 136.8(16) . . . . ?
F24 P2 F17 F11 23(4) . . . . ?
F15 P2 F17 F11 -130.0(16) . . . . ?
F16 P2 F17 F11 81.6(11) . . . . ?
F14 P2 F17 F11 -80.7(12) . . . . ?
F19 P2 F17 F11 -175.5(10) . . . . ?
F20 P2 F17 F11 2.0(16) . . . . ?
F9 P2 F17 F11 173.8(11) . . . . ?
F13 P2 F17 F11 48.9(19) . . . . ?
F18 P2 F17 F11 -109(8) . . . . ?
F24 P2 F17 F22 -114(4) . . . . ?
F11 P2 F17 F22 -136.8(16) . . . . ?
F15 P2 F17 F22 93(2) . . . . ?
F16 P2 F17 F22 -55.2(14) . . . . ?
F14 P2 F17 F22 142.4(17) . . . . ?
F19 P2 F17 F22 47.6(16) . . . . ?
F20 P2 F17 F22 -135(2) . . . . ?
F9 P2 F17 F22 37.0(14) . . . . ?
F13 P2 F17 F22 -88(2) . . . . ?
F18 P2 F17 F22 114(8) . . . . ?
F22 P2 F17 F15 -93(2) . . . . ?
F24 P2 F17 F15 153(4) . . . . ?
F11 P2 F17 F15 130.0(16) . . . . ?
F16 P2 F17 F15 -148.4(16) . . . . ?
F14 P2 F17 F15 49.3(14) . . . . ?
F19 P2 F17 F15 -45.6(17) . . . . ?
F20 P2 F17 F15 132(2) . . . . ?
F9 P2 F17 F15 -56.2(16) . . . . ?
F13 P2 F17 F15 179(2) . . . . ?
F18 P2 F17 F15 21(9) . . . . ?
F20 F11 F17 F12 -159(8) . . . . ?
F21 F11 F17 F12 31(7) . . . . ?
P2 F11 F17 F12 15(5) . . . . ?
F21 F11 F17 F20 -170(6) . . . . ?
P2 F11 F17 F20 174(5) . . . . ?
F20 F11 F17 P2 -174(5) . . . . ?
F21 F11 F17 P2 16(3) . . . . ?
F20 F11 F17 F22 -140(5) . . . . ?
F21 F11 F17 F22 50(3) . . . . ?
P2 F11 F17 F22 34.2(13) . . . . ?
F20 F11 F17 F15 146(5) . . . . ?
F21 F11 F17 F15 -24(3) . . . . ?
P2 F11 F17 F15 -40.1(13) . . . . ?
F7 F15 F17 F12 176(4) . . . . ?
F14 F15 F17 F12 -169(3) . . . . ?
P2 F15 F17 F12 -110(3) . . . . ?
F19 F15 F17 F12 -67(3) . . . . ?
F9 F15 F17 F12 -55(3) . . . . ?
F7 F15 F17 F20 -23(4) . . . . ?
F14 F15 F17 F20 -7(3) . . . . ?
P2 F15 F17 F20 51(2) . . . . ?
F12 F15 F17 F20 162(4) . . . . ?
F19 F15 F17 F20 94(3) . . . . ?
F9 F15 F17 F20 107(2) . . . . ?
F7 F15 F17 P2 -74(3) . . . . ?
F14 F15 F17 P2 -58.2(13) . . . . ?
F12 F15 F17 P2 110(3) . . . . ?
F19 F15 F17 P2 43.2(15) . . . . ?
F9 F15 F17 P2 55.7(12) . . . . ?
F7 F15 F17 F11 -33(3) . . . . ?
F14 F15 F17 F11 -18(2) . . . . ?
P2 F15 F17 F11 40.5(12) . . . . ?
F12 F15 F17 F11 151(3) . . . . ?
F19 F15 F17 F11 84(2) . . . . ?
F9 F15 F17 F11 96.2(17) . . . . ?
F7 F15 F17 F22 -131(3) . . . . ?
F14 F15 F17 F22 -116(2) . . . . ?
P2 F15 F17 F22 -57.6(13) . . . . ?
F12 F15 F17 F22 53(2) . . . . ?
F19 F15 F17 F22 -14(2) . . . . ?
F9 F15 F17 F22 -1.9(16) . . . . ?
F19 F10 F18 F24 70(9) . . . . ?
F9 F10 F18 F24 56(8) . . . . ?
P2 F10 F18 F24 57(5) . . . . ?
F19 F10 F18 P2 14(6) . . . . ?
F24 F10 F18 P2 -57(5) . . . . ?
F9 F10 F18 P2 0(4) . . . . ?
F19 F10 F18 F23 -33(8) . . . . ?
F24 F10 F18 F23 -103(7) . . . . ?
F9 F10 F18 F23 -47(6) . . . . ?
P2 F10 F18 F23 -46(3) . . . . ?
F24 F10 F18 F19 -70(9) . . . . ?
F9 F10 F18 F19 -14(3) . . . . ?
P2 F10 F18 F19 -14(5) . . . . ?
F22 P2 F18 F24 -101(3) . . . . ?
F17 P2 F18 F24 149(7) . . . . ?
F11 P2 F18 F24 45(3) . . . . ?
F15 P2 F18 F24 169(3) . . . . ?
F16 P2 F18 F24 -41(3) . . . . ?
F14 P2 F18 F24 120(3) . . . . ?
F19 P2 F18 F24 -140(3) . . . . ?
F20 P2 F18 F24 52(4) . . . . ?
F9 P2 F18 F24 -132(3) . . . . ?
F13 P2 F18 F24 -11(3) . . . . ?
F22 P2 F18 F10 32(4) . . . . ?
F24 P2 F18 F10 133(5) . . . . ?
F17 P2 F18 F10 -78(9) . . . . ?
F11 P2 F18 F10 178(3) . . . . ?
F15 P2 F18 F10 -58(4) . . . . ?
F16 P2 F18 F10 91(3) . . . . ?
F14 P2 F18 F10 -107(3) . . . . ?
F19 P2 F18 F10 -8(3) . . . . ?
F20 P2 F18 F10 -176(3) . . . . ?
F9 P2 F18 F10 0(3) . . . . ?
F13 P2 F18 F10 122(4) . . . . ?
F22 P2 F18 F23 168.3(18) . . . . ?
F24 P2 F18 F23 -91(3) . . . . ?
F17 P2 F18 F23 58(9) . . . . ?
F11 P2 F18 F23 -46.0(17) . . . . ?
F15 P2 F18 F23 78.1(17) . . . . ?
F16 P2 F18 F23 -132.3(15) . . . . ?
F14 P2 F18 F23 29.4(12) . . . . ?
F19 P2 F18 F23 128.7(17) . . . . ?
F20 P2 F18 F23 -39(2) . . . . ?
F9 P2 F18 F23 136.6(16) . . . . ?
F13 P2 F18 F23 -102(2) . . . . ?
F22 P2 F18 F19 39.6(16) . . . . ?
F24 P2 F18 F19 140(3) . . . . ?
F17 P2 F18 F19 -70(8) . . . . ?
F11 P2 F18 F19 -174.7(11) . . . . ?
F15 P2 F18 F19 -50.6(15) . . . . ?
F16 P2 F18 F19 98.9(11) . . . . ?
F14 P2 F18 F19 -99.3(13) . . . . ?
F20 P2 F18 F19 -167.9(16) . . . . ?
F9 P2 F18 F19 7.9(13) . . . . ?
F13 P2 F18 F19 129.7(17) . . . . ?
F18 F10 F19 F22 -55(7) . . . . ?
F24 F10 F19 F22 -26(4) . . . . ?
F9 F10 F19 F22 16(7) . . . . ?
P2 F10 F19 F22 -40.7(18) . . . . ?
F18 F10 F19 F15 33(7) . . . . ?
F24 F10 F19 F15 62(4) . . . . ?
F9 F10 F19 F15 104(9) . . . . ?
P2 F10 F19 F15 47.2(17) . . . . ?
F18 F10 F19 P2 -14(6) . . . . ?
F24 F10 F19 P2 15(3) . . . . ?
F9 F10 F19 P2 56(8) . . . . ?
F24 F10 F19 F18 29(4) . . . . ?
F9 F10 F19 F18 71(11) . . . . ?
P2 F10 F19 F18 14(6) . . . . ?
F7 F15 F19 F10 8(4) . . . . ?
F14 F15 F19 F10 -4(3) . . . . ?
P2 F15 F19 F10 -57(2) . . . . ?
F12 F15 F19 F10 -119(2) . . . . ?
F9 F15 F19 F10 -142(5) . . . . ?
F17 F15 F19 F10 -97(3) . . . . ?
F7 F15 F19 F22 120(4) . . . . ?
F14 F15 F19 F22 107(2) . . . . ?
P2 F15 F19 F22 55.2(13) . . . . ?
F12 F15 F19 F22 -6.9(17) . . . . ?
F9 F15 F19 F22 -30(4) . . . . ?
F17 F15 F19 F22 15(2) . . . . ?
F7 F15 F19 P2 65(3) . . . . ?
F14 F15 F19 P2 52.2(14) . . . . ?
F12 F15 F19 P2 -62.1(12) . . . . ?
F9 F15 F19 P2 -85(4) . . . . ?
F17 F15 F19 P2 -40.1(14) . . . . ?
F7 F15 F19 F18 18(4) . . . . ?
F14 F15 F19 F18 5(2) . . . . ?
P2 F15 F19 F18 -47.0(12) . . . . ?
F12 F15 F19 F18 -109.1(17) . . . . ?
F9 F15 F19 F18 -132(4) . . . . ?
F17 F15 F19 F18 -87(2) . . . . ?
F22 P2 F19 F10 -134(2) . . . . ?
F24 P2 F19 F10 -11(2) . . . . ?
F17 P2 F19 F10 174.6(19) . . . . ?
F11 P2 F19 F10 128(12) . . . . ?
F15 P2 F19 F10 125(2) . . . . ?
F16 P2 F19 F10 -84.7(19) . . . . ?
F14 P2 F19 F10 81(2) . . . . ?
F20 P2 F19 F10 171.6(19) . . . . ?
F9 P2 F19 F10 -148(5) . . . . ?
F13 P2 F19 F10 -46(3) . . . . ?
F18 P2 F19 F10 5(2) . . . . ?
F24 P2 F19 F22 122.9(16) . . . . ?
F17 P2 F19 F22 -51.8(16) . . . . ?
F11 P2 F19 F22 -98(12) . . . . ?
F15 P2 F19 F22 -101(2) . . . . ?
F16 P2 F19 F22 48.9(14) . . . . ?
F14 P2 F19 F22 -145.0(17) . . . . ?
F20 P2 F19 F22 -55(2) . . . . ?
F9 P2 F19 F22 -15(4) . . . . ?
F13 P2 F19 F22 87.8(19) . . . . ?
F18 P2 F19 F22 138.8(16) . . . . ?
F22 P2 F19 F15 101(2) . . . . ?
F24 P2 F19 F15 -136.0(17) . . . . ?
F17 P2 F19 F15 49.3(17) . . . . ?
F11 P2 F19 F15 3(13) . . . . ?
F16 P2 F19 F15 150.1(16) . . . . ?
F14 P2 F19 F15 -43.9(14) . . . . ?
F20 P2 F19 F15 46(2) . . . . ?
F9 P2 F19 F15 87(4) . . . . ?
F13 P2 F19 F15 -171(2) . . . . ?
F18 P2 F19 F15 -120.1(17) . . . . ?
F22 P2 F19 F18 -138.8(16) . . . . ?
F24 P2 F19 F18 -15.9(12) . . . . ?
F17 P2 F19 F18 169.4(12) . . . . ?
F11 P2 F19 F18 123(12) . . . . ?
F15 P2 F19 F18 120.1(17) . . . . ?
F16 P2 F19 F18 -89.9(11) . . . . ?
F14 P2 F19 F18 76.2(13) . . . . ?
F20 P2 F19 F18 166.5(17) . . . . ?
F9 P2 F19 F18 -153(5) . . . . ?
F13 P2 F19 F18 -51.0(17) . . . . ?
F24 F18 F19 F10 -124(8) . . . . ?
P2 F18 F19 F10 -164(7) . . . . ?
F23 F18 F19 F10 153(7) . . . . ?
F24 F18 F19 F22 6(4) . . . . ?
F10 F18 F19 F22 130(6) . . . . ?
P2 F18 F19 F22 -33.9(13) . . . . ?
F23 F18 F19 F22 -77.1(19) . . . . ?
F24 F18 F19 F15 87(4) . . . . ?
F10 F18 F19 F15 -149(6) . . . . ?
P2 F18 F19 F15 47.3(13) . . . . ?
F23 F18 F19 F15 4(2) . . . . ?
F24 F18 F19 P2 40(3) . . . . ?
F10 F18 F19 P2 164(7) . . . . ?
F23 F18 F19 P2 -43.2(13) . . . . ?
F21 F11 F20 F17 18(12) . . . . ?
P2 F11 F20 F17 -5(4) . . . . ?
F21 F11 F20 P2 24(8) . . . . ?
F17 F11 F20 P2 5(4) . . . . ?
F21 F11 F20 F12 25(11) . . . . ?
P2 F11 F20 F12 1(3) . . . . ?
F17 F11 F20 F12 6(2) . . . . ?
F12 F17 F20 F11 42(14) . . . . ?
P2 F17 F20 F11 5(4) . . . . ?
F22 F17 F20 F11 44(5) . . . . ?
F15 F17 F20 F11 -37(5) . . . . ?
F12 F17 F20 P2 37(12) . . . . ?
F11 F17 F20 P2 -5(4) . . . . ?
F22 F17 F20 P2 38.6(16) . . . . ?
F15 F17 F20 P2 -42.2(17) . . . . ?
P2 F17 F20 F12 -37(12) . . . . ?
F11 F17 F20 F12 -42(15) . . . . ?
F22 F17 F20 F12 2(11) . . . . ?
F15 F17 F20 F12 -79(12) . . . . ?
F22 P2 F20 F11 142(2) . . . . ?
F24 P2 F20 F11 11(3) . . . . ?
F17 P2 F20 F11 -176(3) . . . . ?
F15 P2 F20 F11 -132(2) . . . . ?
F16 P2 F20 F11 82(2) . . . . ?
F14 P2 F20 F11 -79(2) . . . . ?
F19 P2 F20 F11 -172(2) . . . . ?
F9 P2 F20 F11 173(2) . . . . ?
F13 P2 F20 F11 42(3) . . . . ?
F18 P2 F20 F11 -13(3) . . . . ?
F22 P2 F20 F17 -42(2) . . . . ?
F24 P2 F20 F17 -172.6(17) . . . . ?
F11 P2 F20 F17 176(3) . . . . ?
F15 P2 F20 F17 44(2) . . . . ?
F16 P2 F20 F17 -102.2(17) . . . . ?
F14 P2 F20 F17 96.8(18) . . . . ?
F19 P2 F20 F17 4(3) . . . . ?
F9 P2 F20 F17 -11(2) . . . . ?
F13 P2 F20 F17 -141(2) . . . . ?
F18 P2 F20 F17 163.1(19) . . . . ?
F22 P2 F20 F12 -37.4(13) . . . . ?
F24 P2 F20 F12 -168.0(12) . . . . ?
F17 P2 F20 F12 4.6(16) . . . . ?
F11 P2 F20 F12 -179(2) . . . . ?
F15 P2 F20 F12 48.6(13) . . . . ?
F16 P2 F20 F12 -97.5(9) . . . . ?
F14 P2 F20 F12 101.4(12) . . . . ?
F19 P2 F20 F12 9.1(19) . . . . ?
F9 P2 F20 F12 -6.6(15) . . . . ?
F13 P2 F20 F12 -136.8(15) . . . . ?
F18 P2 F20 F12 167.7(16) . . . . ?
F17 F12 F20 F11 -142(13) . . . . ?
F22 F12 F20 F11 40(4) . . . . ?
F15 F12 F20 F11 -49(4) . . . . ?
P2 F12 F20 F11 -1(3) . . . . ?
F22 F12 F20 F17 -178(13) . . . . ?
F15 F12 F20 F17 94(12) . . . . ?
P2 F12 F20 F17 141(12) . . . . ?
F17 F12 F20 P2 -141(12) . . . . ?
F22 F12 F20 P2 40.9(14) . . . . ?
F15 F12 F20 P2 -47.6(12) . . . . ?
F20 F11 F21 F23 29(10) . . . . ?
P2 F11 F21 F23 53.4(19) . . . . ?
F17 F11 F21 F23 40(4) . . . . ?
F20 F11 F21 F13 -80(9) . . . . ?
P2 F11 F21 F13 -56.6(17) . . . . ?
F17 F11 F21 F13 -70(3) . . . . ?
F20 F11 F21 F24 -42(10) . . . . ?
P2 F11 F21 F24 -19(2) . . . . ?
F17 F11 F21 F24 -32(4) . . . . ?
F20 F11 F21 P2 -24(9) . . . . ?
F17 F11 F21 P2 -14(2) . . . . ?
F16 F13 F21 F11 18(4) . . . . ?
F24 F13 F21 F11 125(3) . . . . ?
F8 F13 F21 F11 25(3) . . . . ?
P2 F13 F21 F11 58.4(18) . . . . ?
F16 F13 F21 F23 -85(5) . . . . ?
F24 F13 F21 F23 22(3) . . . . ?
F8 F13 F21 F23 -78(4) . . . . ?
P2 F13 F21 F23 -45(2) . . . . ?
F16 F13 F21 F24 -107(4) . . . . ?
F8 F13 F21 F24 -100(3) . . . . ?
P2 F13 F21 F24 -67.1(17) . . . . ?
F16 F13 F21 P2 -40(3) . . . . ?
F24 F13 F21 P2 67.1(17) . . . . ?
F8 F13 F21 P2 -33(2) . . . . ?
F22 P2 F21 F11 -64(3) . . . . ?
F24 P2 F21 F11 -159(2) . . . . ?
F17 P2 F21 F11 11(2) . . . . ?
F15 P2 F21 F11 85(2) . . . . ?
F16 P2 F21 F11 -85.1(17) . . . . ?
F14 P2 F21 F11 98.4(18) . . . . ?
F19 P2 F21 F11 171.8(16) . . . . ?
F20 P2 F21 F11 4.6(17) . . . . ?
F9 P2 F21 F11 -173(3) . . . . ?
F13 P2 F21 F11 -107(3) . . . . ?
F18 P2 F21 F11 -179(2) . . . . ?
F22 P2 F21 F23 176(2) . . . . ?
F24 P2 F21 F23 81(2) . . . . ?
F17 P2 F21 F23 -108.9(19) . . . . ?
F11 P2 F21 F23 -120(3) . . . . ?
F15 P2 F21 F23 -35(2) . . . . ?
F16 P2 F21 F23 154.9(19) . . . . ?
F14 P2 F21 F23 -21.7(16) . . . . ?
F19 P2 F21 F23 52(3) . . . . ?
F20 P2 F21 F23 -115.4(19) . . . . ?
F9 P2 F21 F23 67(4) . . . . ?
F13 P2 F21 F23 133(3) . . . . ?
F18 P2 F21 F23 60.5(18) . . . . ?
F22 P2 F21 F13 44(3) . . . . ?
F24 P2 F21 F13 -51.6(16) . . . . ?
F17 P2 F21 F13 119(2) . . . . ?
F11 P2 F21 F13 107(3) . . . . ?
F15 P2 F21 F13 -168(2) . . . . ?
F16 P2 F21 F13 22(2) . . . . ?
F14 P2 F21 F13 -154(2) . . . . ?
F19 P2 F21 F13 -81(3) . . . . ?
F20 P2 F21 F13 112(2) . . . . ?
F9 P2 F21 F13 -66(4) . . . . ?
F18 P2 F21 F13 -72.0(19) . . . . ?
F22 P2 F21 F24 95(3) . . . . ?
F17 P2 F21 F24 170.2(14) . . . . ?
F11 P2 F21 F24 159(2) . . . . ?
F15 P2 F21 F24 -116.3(18) . . . . ?
F16 P2 F21 F24 73.9(14) . . . . ?
F14 P2 F21 F24 -102.6(15) . . . . ?
F19 P2 F21 F24 -29(2) . . . . ?
F20 P2 F21 F24 163.6(15) . . . . ?
F9 P2 F21 F24 -14(4) . . . . ?
F13 P2 F21 F24 51.6(16) . . . . ?
F18 P2 F21 F24 -20.4(12) . . . . ?
F16 F8 F22 F9 49(7) . . . . ?
F13 F8 F22 F9 45(4) . . . . ?
P2 F8 F22 F9 60(3) . . . . ?
F16 F8 F22 F12 -73(6) . . . . ?
F13 F8 F22 F12 -77(3) . . . . ?
P2 F8 F22 F12 -62(2) . . . . ?
F16 F8 F22 P2 -11(5) . . . . ?
F13 F8 F22 P2 -15(2) . . . . ?
F13 F8 F22 F16 -4(5) . . . . ?
P2 F8 F22 F16 11(5) . . . . ?
F16 F8 F22 F19 42(6) . . . . ?
F13 F8 F22 F19 37(3) . . . . ?
P2 F8 F22 F19 52.5(15) . . . . ?
F16 F8 F22 F17 -64(6) . . . . ?
F13 F8 F22 F17 -68(3) . . . . ?
P2 F8 F22 F17 -53.2(11) . . . . ?
F10 F9 F22 F8 -20(4) . . . . ?
P2 F9 F22 F8 -61(3) . . . . ?
F15 F9 F22 F8 -111(3) . . . . ?
F10 F9 F22 F12 111(2) . . . . ?
P2 F9 F22 F12 69.5(14) . . . . ?
F15 F9 F22 F12 19(2) . . . . ?
F10 F9 F22 P2 42(2) . . . . ?
F15 F9 F22 P2 -50.0(14) . . . . ?
F10 F9 F22 F16 -8(3) . . . . ?
P2 F9 F22 F16 -49.5(16) . . . . ?
F15 F9 F22 F16 -100(2) . . . . ?
F10 F9 F22 F19 14(7) . . . . ?
P2 F9 F22 F19 -27(8) . . . . ?
F15 F9 F22 F19 -77(8) . . . . ?
F10 F9 F22 F17 89(3) . . . . ?
P2 F9 F22 F17 47.4(14) . . . . ?
F15 F9 F22 F17 -3(2) . . . . ?
F17 F12 F22 F8 23(4) . . . . ?
F15 F12 F22 F8 114(3) . . . . ?
P2 F12 F22 F8 64(2) . . . . ?
F20 F12 F22 F8 24(3) . . . . ?
F17 F12 F22 F9 -111(3) . . . . ?
F15 F12 F22 F9 -20(2) . . . . ?
P2 F12 F22 F9 -69.8(17) . . . . ?
F20 F12 F22 F9 -110.3(19) . . . . ?
F17 F12 F22 P2 -41(3) . . . . ?
F15 F12 F22 P2 49.7(15) . . . . ?
F20 F12 F22 P2 -40.6(12) . . . . ?
F17 F12 F22 F16 8(3) . . . . ?
F15 F12 F22 F16 99(2) . . . . ?
P2 F12 F22 F16 49.0(14) . . . . ?
F20 F12 F22 F16 8(2) . . . . ?
F17 F12 F22 F19 -99(3) . . . . ?
F15 F12 F22 F19 -8(2) . . . . ?
P2 F12 F22 F19 -57.6(12) . . . . ?
F20 F12 F22 F19 -98.2(17) . . . . ?
F15 F12 F22 F17 91(3) . . . . ?
P2 F12 F22 F17 41(3) . . . . ?
F20 F12 F22 F17 0(2) . . . . ?
F24 P2 F22 F8 55(2) . . . . ?
F17 P2 F22 F8 -108(2) . . . . ?
F11 P2 F22 F8 -62(2) . . . . ?
F15 P2 F22 F8 -176(2) . . . . ?
F16 P2 F22 F8 3.0(15) . . . . ?
F14 P2 F22 F8 -175.2(13) . . . . ?
F19 P2 F22 F8 125(2) . . . . ?
F20 P2 F22 F8 -81.1(17) . . . . ?
F9 P2 F22 F8 131(3) . . . . ?
F13 P2 F22 F8 13(2) . . . . ?
F18 P2 F22 F8 83(2) . . . . ?
F24 P2 F22 F9 -76(2) . . . . ?
F17 P2 F22 F9 122(2) . . . . ?
F11 P2 F22 F9 167.4(15) . . . . ?
F15 P2 F22 F9 53.2(19) . . . . ?
F16 P2 F22 F9 -128(2) . . . . ?
F14 P2 F22 F9 54(3) . . . . ?
F19 P2 F22 F9 -6.2(17) . . . . ?
F20 P2 F22 F9 148.2(17) . . . . ?
F13 P2 F22 F9 -118(2) . . . . ?
F18 P2 F22 F9 -48(2) . . . . ?
F24 P2 F22 F12 -179.6(14) . . . . ?
F17 P2 F22 F12 17.8(13) . . . . ?
F11 P2 F22 F12 63.5(18) . . . . ?
F15 P2 F22 F12 -50.7(15) . . . . ?
F16 P2 F22 F12 128.5(18) . . . . ?
F14 P2 F22 F12 -50(2) . . . . ?
F19 P2 F22 F12 -110.0(19) . . . . ?
F20 P2 F22 F12 44.3(15) . . . . ?
F9 P2 F22 F12 -104(2) . . . . ?
F13 P2 F22 F12 138.4(18) . . . . ?
F18 P2 F22 F12 -151.6(14) . . . . ?
F24 P2 F22 F16 51.9(17) . . . . ?
F17 P2 F22 F16 -110.6(15) . . . . ?
F11 P2 F22 F16 -64.9(15) . . . . ?
F15 P2 F22 F16 -179.1(15) . . . . ?
F14 P2 F22 F16 -178.2(15) . . . . ?
F19 P2 F22 F16 121.5(14) . . . . ?
F20 P2 F22 F16 -84.1(11) . . . . ?
F9 P2 F22 F16 128(2) . . . . ?
F13 P2 F22 F16 9.9(18) . . . . ?
F18 P2 F22 F16 80.0(15) . . . . ?
F24 P2 F22 F19 -69.5(17) . . . . ?
F17 P2 F22 F19 127.9(18) . . . . ?
F11 P2 F22 F19 173.6(13) . . . . ?
F15 P2 F22 F19 59.4(14) . . . . ?
F16 P2 F22 F19 -121.5(15) . . . . ?
F14 P2 F22 F19 60(2) . . . . ?
F20 P2 F22 F19 154.4(13) . . . . ?
F9 P2 F22 F19 6.2(18) . . . . ?
F13 P2 F22 F19 -111.6(16) . . . . ?
F18 P2 F22 F19 -41.5(16) . . . . ?
F24 P2 F22 F17 162.6(16) . . . . ?
F11 P2 F22 F17 45.7(16) . . . . ?
F15 P2 F22 F17 -68.5(15) . . . . ?
F16 P2 F22 F17 110.6(15) . . . . ?
F14 P2 F22 F17 -68(2) . . . . ?
F19 P2 F22 F17 -127.9(18) . . . . ?
F20 P2 F22 F17 26.5(12) . . . . ?
F9 P2 F22 F17 -122(2) . . . . ?
F13 P2 F22 F17 120.5(18) . . . . ?
F18 P2 F22 F17 -169.4(15) . . . . ?
F13 F16 F22 F8 173(7) . . . . ?
P2 F16 F22 F8 -168(6) . . . . ?
F8 F16 F22 F9 -137(6) . . . . ?
F13 F16 F22 F9 36(4) . . . . ?
P2 F16 F22 F9 55(2) . . . . ?
F8 F16 F22 F12 114(6) . . . . ?
F13 F16 F22 F12 -73(4) . . . . ?
P2 F16 F22 F12 -54.4(16) . . . . ?
F8 F16 F22 P2 168(6) . . . . ?
F13 F16 F22 P2 -19(3) . . . . ?
F8 F16 F22 F19 -141(6) . . . . ?
F13 F16 F22 F19 32(4) . . . . ?
P2 F16 F22 F19 50.6(12) . . . . ?
F8 F16 F22 F17 117(6) . . . . ?
F13 F16 F22 F17 -70(3) . . . . ?
P2 F16 F22 F17 -51.3(11) . . . . ?
F10 F19 F22 F8 -11(4) . . . . ?
F15 F19 F22 F8 -118(3) . . . . ?
P2 F19 F22 F8 -60(2) . . . . ?
F18 F19 F22 F8 -26(3) . . . . ?
F10 F19 F22 F9 -160(9) . . . . ?
F15 F19 F22 F9 93(8) . . . . ?
P2 F19 F22 F9 150(8) . . . . ?
F18 F19 F22 F9 -175(8) . . . . ?
F10 F19 F22 F12 115(3) . . . . ?
F15 F19 F22 F12 8(2) . . . . ?
P2 F19 F22 F12 65.4(15) . . . . ?
F18 F19 F22 F12 100.1(19) . . . . ?
F10 F19 F22 P2 50(2) . . . . ?
F15 F19 F22 P2 -57.5(14) . . . . ?
F18 F19 F22 P2 34.7(13) . . . . ?
F10 F19 F22 F16 -1(3) . . . . ?
F15 F19 F22 F16 -108.0(19) . . . . ?
P2 F19 F22 F16 -50.5(12) . . . . ?
F18 F19 F22 F16 -16(2) . . . . ?
F10 F19 F22 F17 92(3) . . . . ?
F15 F19 F22 F17 -15(2) . . . . ?
P2 F19 F22 F17 42.3(14) . . . . ?
F18 F19 F22 F17 77(2) . . . . ?
F12 F17 F22 F8 -160(3) . . . . ?
F20 F17 F22 F8 21(3) . . . . ?
P2 F17 F22 F8 69.2(17) . . . . ?
F11 F17 F22 F8 34(2) . . . . ?
F15 F17 F22 F8 129(2) . . . . ?
F12 F17 F22 F9 74(3) . . . . ?
F20 F17 F22 F9 -106(3) . . . . ?
P2 F17 F22 F9 -57.6(19) . . . . ?
F11 F17 F22 F9 -93(2) . . . . ?
F15 F17 F22 F9 3(2) . . . . ?
F20 F17 F22 F12 -179(4) . . . . ?
P2 F17 F22 F12 -131(3) . . . . ?
F11 F17 F22 F12 -167(3) . . . . ?
F15 F17 F22 F12 -71(3) . . . . ?
F12 F17 F22 P2 131(3) . . . . ?
F20 F17 F22 P2 -48(2) . . . . ?
F11 F17 F22 P2 -35.6(12) . . . . ?
F15 F17 F22 P2 60.2(13) . . . . ?
F12 F17 F22 F16 -173(3) . . . . ?
F20 F17 F22 F16 8(3) . . . . ?
P2 F17 F22 F16 56.1(11) . . . . ?
F11 F17 F22 F16 20.5(18) . . . . ?
F15 F17 F22 F16 116.3(18) . . . . ?
F12 F17 F22 F19 86(3) . . . . ?
F20 F17 F22 F19 -94(3) . . . . ?
P2 F17 F22 F19 -45.7(14) . . . . ?
F11 F17 F22 F19 -81(2) . . . . ?
F15 F17 F22 F19 14(2) . . . . ?
F7 F14 F23 F21 -76(10) . . . . ?
F15 F14 F23 F21 -66(5) . . . . ?
P2 F14 F23 F21 -47(3) . . . . ?
F15 F14 F23 F7 10(7) . . . . ?
P2 F14 F23 F7 29(9) . . . . ?
F7 F14 F23 P2 -29(9) . . . . ?
F15 F14 F23 P2 -19(3) . . . . ?
F7 F14 F23 F18 23(10) . . . . ?
F15 F14 F23 F18 32(4) . . . . ?
P2 F14 F23 F18 51.3(15) . . . . ?
F7 F14 F23 F24 1(11) . . . . ?
F15 F14 F23 F24 11(5) . . . . ?
P2 F14 F23 F24 30(2) . . . . ?
F11 F21 F23 F14 -5(5) . . . . ?
F13 F21 F23 F14 91(4) . . . . ?
F24 F21 F23 F14 107(4) . . . . ?
P2 F21 F23 F14 48(3) . . . . ?
F11 F21 F23 F7 -17(3) . . . . ?
F13 F21 F23 F7 79(3) . . . . ?
F24 F21 F23 F7 95(2) . . . . ?
P2 F21 F23 F7 35.6(19) . . . . ?
F11 F21 F23 P2 -52(2) . . . . ?
F13 F21 F23 P2 43(2) . . . . ?
F24 F21 F23 P2 59.2(9) . . . . ?
F11 F21 F23 F18 -110(2) . . . . ?
F13 F21 F23 F18 -15(3) . . . . ?
F24 F21 F23 F18 1.6(15) . . . . ?
P2 F21 F23 F18 -57.6(12) . . . . ?
F11 F21 F23 F24 -111(2) . . . . ?
F13 F21 F23 F24 -16(2) . . . . ?
P2 F21 F23 F24 -59.2(9) . . . . ?
F15 F7 F23 F14 -164(11) . . . . ?
P2 F7 F23 F14 -149(10) . . . . ?
F14 F7 F23 F21 111(10) . . . . ?
F15 F7 F23 F21 -54(5) . . . . ?
P2 F7 F23 F21 -38(2) . . . . ?
F14 F7 F23 P2 149(10) . . . . ?
F15 F7 F23 P2 -15(4) . . . . ?
F14 F7 F23 F18 -158(10) . . . . ?
F15 F7 F23 F18 38(4) . . . . ?
P2 F7 F23 F18 53.1(11) . . . . ?
F14 F7 F23 F24 -179(10) . . . . ?
F15 F7 F23 F24 17(4) . . . . ?
P2 F7 F23 F24 32.4(13) . . . . ?
F22 P2 F23 F14 51(8) . . . . ?
F24 P2 F23 F14 147(3) . . . . ?
F17 P2 F23 F14 -52(2) . . . . ?
F11 P2 F23 F14 -105(2) . . . . ?
F15 P2 F23 F14 12(2) . . . . ?
F16 P2 F23 F14 -172.3(18) . . . . ?
F19 P2 F23 F14 70(2) . . . . ?
F20 P2 F23 F14 -84(2) . . . . ?
F9 P2 F23 F14 63(3) . . . . ?
F13 P2 F23 F14 -176(3) . . . . ?
F18 P2 F23 F14 118(3) . . . . ?
F22 P2 F23 F21 -169(7) . . . . ?
F24 P2 F23 F21 -74(2) . . . . ?
F17 P2 F23 F21 88(2) . . . . ?
F11 P2 F23 F21 35.2(15) . . . . ?
F15 P2 F23 F21 152(2) . . . . ?
F16 P2 F23 F21 -33(2) . . . . ?
F14 P2 F23 F21 140(3) . . . . ?
F19 P2 F23 F21 -150.6(18) . . . . ?
F20 P2 F23 F21 56.1(17) . . . . ?
F9 P2 F23 F21 -157.3(16) . . . . ?
F13 P2 F23 F21 -37(2) . . . . ?
F18 P2 F23 F21 -102(2) . . . . ?
F22 P2 F23 F7 45(8) . . . . ?
F24 P2 F23 F7 140.8(16) . . . . ?
F17 P2 F23 F7 -57.8(15) . . . . ?
F11 P2 F23 F7 -110.2(14) . . . . ?
F15 P2 F23 F7 6.2(15) . . . . ?
F16 P2 F23 F7 -178.0(11) . . . . ?
F14 P2 F23 F7 -6(2) . . . . ?
F19 P2 F23 F7 63.9(13) . . . . ?
F20 P2 F23 F7 -89.4(12) . . . . ?
F9 P2 F23 F7 57.2(15) . . . . ?
F13 P2 F23 F7 177.9(16) . . . . ?
F18 P2 F23 F7 112.4(16) . . . . ?
F22 P2 F23 F18 -67(8) . . . . ?
F24 P2 F23 F18 28.4(11) . . . . ?
F17 P2 F23 F18 -170.2(16) . . . . ?
F11 P2 F23 F18 137.4(18) . . . . ?
F15 P2 F23 F18 -106.2(17) . . . . ?
F16 P2 F23 F18 69.6(18) . . . . ?
F14 P2 F23 F18 -118(3) . . . . ?
F19 P2 F23 F18 -48.5(16) . . . . ?
F20 P2 F23 F18 158.2(16) . . . . ?
F9 P2 F23 F18 -55.2(19) . . . . ?
F13 P2 F23 F18 65.5(16) . . . . ?
F22 P2 F23 F24 -95(7) . . . . ?
F17 P2 F23 F24 161.4(16) . . . . ?
F11 P2 F23 F24 109.0(16) . . . . ?
F15 P2 F23 F24 -134.6(16) . . . . ?
F16 P2 F23 F24 41.1(17) . . . . ?
F14 P2 F23 F24 -147(3) . . . . ?
F19 P2 F23 F24 -76.9(14) . . . . ?
F20 P2 F23 F24 129.8(14) . . . . ?
F9 P2 F23 F24 -83.6(17) . . . . ?
F13 P2 F23 F24 37.1(14) . . . . ?
F18 P2 F23 F24 -28.4(11) . . . . ?
F24 F18 F23 F14 -129(4) . . . . ?
F10 F18 F23 F14 -2(5) . . . . ?
P2 F18 F23 F14 -59(2) . . . . ?
F19 F18 F23 F14 -17(3) . . . . ?
F24 F18 F23 F21 -4(3) . . . . ?
F10 F18 F23 F21 123(5) . . . . ?
P2 F18 F23 F21 66.4(17) . . . . ?
F19 F18 F23 F21 108(2) . . . . ?
F24 F18 F23 F7 -125(3) . . . . ?
F10 F18 F23 F7 2(5) . . . . ?
P2 F18 F23 F7 -54.6(10) . . . . ?
F19 F18 F23 F7 -13.4(17) . . . . ?
F24 F18 F23 P2 -70(3) . . . . ?
F10 F18 F23 P2 56(4) . . . . ?
F19 F18 F23 P2 41.2(12) . . . . ?
F10 F18 F23 F24 126(6) . . . . ?
P2 F18 F23 F24 70(3) . . . . ?
F19 F18 F23 F24 111(3) . . . . ?
F10 F18 F24 F13 -28(14) . . . . ?
P2 F18 F24 F13 36(10) . . . . ?
F23 F18 F24 F13 98(10) . . . . ?
F19 F18 F24 F13 1(12) . . . . ?
P2 F18 F24 F10 64(6) . . . . ?
F23 F18 F24 F10 125(6) . . . . ?
F19 F18 F24 F10 29(5) . . . . ?
F10 F18 F24 P2 -64(6) . . . . ?
F23 F18 F24 P2 61.5(12) . . . . ?
F19 F18 F24 P2 -35(2) . . . . ?
F10 F18 F24 F21 -122(6) . . . . ?
P2 F18 F24 F21 -58(3) . . . . ?
F23 F18 F24 F21 3(3) . . . . ?
F19 F18 F24 F21 -93(4) . . . . ?
F10 F18 F24 F23 -125(6) . . . . ?
P2 F18 F24 F23 -61.5(12) . . . . ?
F19 F18 F24 F23 -97(2) . . . . ?
F16 F13 F24 F18 10(12) . . . . ?
F21 F13 F24 F18 -108(10) . . . . ?
F8 F13 F24 F18 7(12) . . . . ?
P2 F13 F24 F18 -38(10) . . . . ?
F16 F13 F24 F10 -7(5) . . . . ?
F21 F13 F24 F10 -124(3) . . . . ?
F8 F13 F24 F10 -9(4) . . . . ?
P2 F13 F24 F10 -54(3) . . . . ?
F16 F13 F24 P2 47(3) . . . . ?
F21 F13 F24 P2 -69.8(14) . . . . ?
F8 F13 F24 P2 45.0(17) . . . . ?
F16 F13 F24 F21 117(4) . . . . ?
F8 F13 F24 F21 115(2) . . . . ?
P2 F13 F24 F21 69.8(14) . . . . ?
F16 F13 F24 F23 101(3) . . . . ?
F21 F13 F24 F23 -17(2) . . . . ?
F8 F13 F24 F23 98(2) . . . . ?
P2 F13 F24 F23 53.3(16) . . . . ?
F19 F10 F24 F18 -128(8) . . . . ?
F9 F10 F24 F18 -136(7) . . . . ?
P2 F10 F24 F18 -112(6) . . . . ?
F18 F10 F24 F13 166(7) . . . . ?
F19 F10 F24 F13 38(5) . . . . ?
F9 F10 F24 F13 30(4) . . . . ?
P2 F10 F24 F13 54(3) . . . . ?
F18 F10 F24 P2 112(6) . . . . ?
F19 F10 F24 P2 -16(3) . . . . ?
F9 F10 F24 P2 -23.9(18) . . . . ?
F18 F10 F24 F21 79(7) . . . . ?
F19 F10 F24 F21 -49(5) . . . . ?
F9 F10 F24 F21 -57(4) . . . . ?
P2 F10 F24 F21 -33(3) . . . . ?
F18 F10 F24 F23 53(6) . . . . ?
F19 F10 F24 F23 -75(3) . . . . ?
F9 F10 F24 F23 -83(2) . . . . ?
P2 F10 F24 F23 -59.6(11) . . . . ?
F22 P2 F24 F18 92(3) . . . . ?
F17 P2 F24 F18 -161(4) . . . . ?
F11 P2 F24 F18 -140(3) . . . . ?
F15 P2 F24 F18 -13(4) . . . . ?
F16 P2 F24 F18 137(3) . . . . ?
F14 P2 F24 F18 -58(3) . . . . ?
F19 P2 F24 F18 36(3) . . . . ?
F20 P2 F24 F18 -146(3) . . . . ?
F9 P2 F24 F18 48(3) . . . . ?
F13 P2 F24 F18 166(4) . . . . ?
F22 P2 F24 F13 -74(3) . . . . ?
F17 P2 F24 F13 33(5) . . . . ?
F11 P2 F24 F13 54(2) . . . . ?
F15 P2 F24 F13 -179(2) . . . . ?
F16 P2 F24 F13 -29(2) . . . . ?
F14 P2 F24 F13 136(2) . . . . ?
F19 P2 F24 F13 -130(2) . . . . ?
F20 P2 F24 F13 49(3) . . . . ?
F9 P2 F24 F13 -118(2) . . . . ?
F18 P2 F24 F13 -166(4) . . . . ?
F22 P2 F24 F10 65(2) . . . . ?
F17 P2 F24 F10 172(4) . . . . ?
F11 P2 F24 F10 -166.6(17) . . . . ?
F15 P2 F24 F10 -40(3) . . . . ?
F16 P2 F24 F10 110.7(18) . . . . ?
F14 P2 F24 F10 -84.2(19) . . . . ?
F19 P2 F24 F10 9.6(19) . . . . ?
F20 P2 F24 F10 -171.9(16) . . . . ?
F9 P2 F24 F10 21.6(18) . . . . ?
F13 P2 F24 F10 139(3) . . . . ?
F18 P2 F24 F10 -26(3) . . . . ?
F22 P2 F24 F21 -141.2(18) . . . . ?
F17 P2 F24 F21 -34(4) . . . . ?
F11 P2 F24 F21 -13.2(14) . . . . ?
F15 P2 F24 F21 113.9(19) . . . . ?
F16 P2 F24 F21 -95.9(14) . . . . ?
F14 P2 F24 F21 69.2(13) . . . . ?
F19 P2 F24 F21 163.0(14) . . . . ?
F20 P2 F24 F21 -18.5(16) . . . . ?
F9 P2 F24 F21 175.1(14) . . . . ?
F13 P2 F24 F21 -67(2) . . . . ?
F18 P2 F24 F21 127(4) . . . . ?
F22 P2 F24 F23 167.1(17) . . . . ?
F17 P2 F24 F23 -86(4) . . . . ?
F11 P2 F24 F23 -64.9(14) . . . . ?
F15 P2 F24 F23 62.2(19) . . . . ?
F16 P2 F24 F23 -147.6(15) . . . . ?
F14 P2 F24 F23 17.6(13) . . . . ?
F19 P2 F24 F23 111.4(14) . . . . ?
F20 P2 F24 F23 -70.1(16) . . . . ?
F9 P2 F24 F23 123.4(14) . . . . ?
F13 P2 F24 F23 -119(3) . . . . ?
F18 P2 F24 F23 75(3) . . . . ?
F11 F21 F24 F18 90(5) . . . . ?
F23 F21 F24 F18 -4(4) . . . . ?
F13 F21 F24 F18 153(5) . . . . ?
P2 F21 F24 F18 69(4) . . . . ?
F11 F21 F24 F13 -63(3) . . . . ?
F23 F21 F24 F13 -158(3) . . . . ?
P2 F21 F24 F13 -84(2) . . . . ?
F11 F21 F24 F10 57(4) . . . . ?
F23 F21 F24 F10 -38(4) . . . . ?
F13 F21 F24 F10 120(4) . . . . ?
P2 F21 F24 F10 36(3) . . . . ?
F11 F21 F24 P2 21(2) . . . . ?
F23 F21 F24 P2 -73.8(17) . . . . ?
F13 F21 F24 P2 84(2) . . . . ?
F11 F21 F24 F23 94(3) . . . . ?
F13 F21 F24 F23 158(3) . . . . ?
P2 F21 F24 F23 73.8(17) . . . . ?
F14 F23 F24 F18 59(4) . . . . ?
F21 F23 F24 F18 176(4) . . . . ?
F7 F23 F24 F18 59(3) . . . . ?
P2 F23 F24 F18 94(3) . . . . ?
F14 F23 F24 F13 -97(4) . . . . ?
F21 F23 F24 F13 21(3) . . . . ?
F7 F23 F24 F13 -96(3) . . . . ?
P2 F23 F24 F13 -61(2) . . . . ?
F18 F23 F24 F13 -155(4) . . . . ?
F14 F23 F24 F10 36(3) . . . . ?
F21 F23 F24 F10 153(3) . . . . ?
F7 F23 F24 F10 36(2) . . . . ?
P2 F23 F24 F10 71.4(18) . . . . ?
F18 F23 F24 F10 -23(3) . . . . ?
F14 F23 F24 P2 -36(3) . . . . ?
F21 F23 F24 P2 81.7(18) . . . . ?
F7 F23 F24 P2 -35.4(13) . . . . ?
F18 F23 F24 P2 -94(3) . . . . ?
F14 F23 F24 F21 -117(3) . . . . ?
F7 F23 F24 F21 -117(2) . . . . ?
P2 F23 F24 F21 -81.7(18) . . . . ?
F18 F23 F24 F21 -176(4) . . . . ?
